data_4334559
loop_
_publ_author_name
'Partha Pratim Jana'
'Ryan Henderson'
'Bernd Harbrecht'
'Sven Lidin'

_publ_contact_author_address
;
CAS Chemical Centre
P O B 124
221 00 Lund
Sweden
;
_publ_contact_author_email Partha.Jana@polymat.lth.se
_publ_contact_author_name 'Patha Pratim Jana'
_publ_section_title
;
 Site Preference and Ordering Induced by Au Substitution in the \g-Brass
 Related Complex Au-Cr-Zn Phases
;
_journal_name_full 'Inorganic Chemistry'
_journal_page_first 4812
_journal_page_last 4818
_journal_paper_doi 10.1021/ic302244e
_journal_volume 52
_journal_year 2013
_chemical_formula_sum 'Au5.62 Cr4.57 Zn92.25'
_chemical_formula_weight 7375.30
_chemical_name_systematic
;
 ?
;
_space_group_IT_number 216
_symmetry_cell_setting cubic
_symmetry_space_group_name_Hall 'F -4 2 3'
_symmetry_space_group_name_H-M 'F -4 3 m'
_atom_sites_solution_hydrogens geom
_atom_sites_solution_primary direct
_atom_sites_solution_secondary difmap
_audit_creation_method SHELXL-97
_audit_update_record
;
2012-09-21 # Formatted by publCIF
;
_cell_angle_alpha 90.00
_cell_angle_beta 90.00
_cell_angle_gamma 90.00
_cell_formula_units_Z 4
_cell_length_a 18.38600(10)
_cell_length_b 18.38600(10)
_cell_length_c 18.38600(10)
_cell_measurement_temperature 293(2)
_cell_volume 6215.30(6)
_computing_cell_refinement 'IPDS software'
_computing_data_collection 'IPDS software'
_computing_data_reduction 'IPDS software/X-RED'
_computing_structure_refinement 'SHELXL-97 (Sheldrick, 1997)'
_computing_structure_solution 'direct methods/SHELXS-97'
_diffrn_ambient_temperature 293(2)
_diffrn_measured_fraction_theta_full 0.994
_diffrn_measured_fraction_theta_max 0.994
_diffrn_measurement_device_type IPDS(Stoe&Cie.)
_diffrn_radiation_monochromator graphite
_diffrn_radiation_source 'fine-focus sealed tube'
_diffrn_radiation_type MoK\a
_diffrn_radiation_wavelength 0.71073
_diffrn_reflns_av_R_equivalents 0.2075
_diffrn_reflns_av_sigmaI/netI 0.0799
_diffrn_reflns_limit_h_max 28
_diffrn_reflns_limit_h_min -28
_diffrn_reflns_limit_k_max 28
_diffrn_reflns_limit_k_min -23
_diffrn_reflns_limit_l_max 11
_diffrn_reflns_limit_l_min -28
_diffrn_reflns_number 11457
_diffrn_reflns_theta_full 33.14
_diffrn_reflns_theta_max 33.14
_diffrn_reflns_theta_min 3.13
_exptl_absorpt_coefficient_mu 48.756
_exptl_absorpt_correction_type numerical
_exptl_absorpt_process_details X-SHAPE
_exptl_crystal_colour 'silvery with metallic luster'
_exptl_crystal_density_diffrn 7.882
_exptl_crystal_F_000 13285
_exptl_crystal_size_max 0.12
_exptl_crystal_size_mid 0.08
_exptl_crystal_size_min 0.06
_refine_diff_density_max 3.489
_refine_diff_density_min -2.128
_refine_diff_density_rms 0.399
_refine_ls_abs_structure_details 'Flack H D (1983), Acta Cryst. A39, 876-881'
_refine_ls_abs_structure_Flack -0.05(3)
_refine_ls_extinction_coef 0.000107(15)
_refine_ls_extinction_expression Fc^*^=kFc[1+0.001xFc^2^\l^3^/sin(2\q)]^-1/4^
_refine_ls_extinction_method SHELXL
_refine_ls_goodness_of_fit_ref 1.052
_refine_ls_hydrogen_treatment mixed
_refine_ls_matrix_type full
_refine_ls_number_parameters 84
_refine_ls_number_reflns 1214
_refine_ls_number_restraints 0
_refine_ls_restrained_S_all 1.052
_refine_ls_R_factor_all 0.0591
_refine_ls_R_factor_gt 0.0509
_refine_ls_shift/su_max 0.000
_refine_ls_shift/su_mean 0.000
_refine_ls_structure_factor_coef Fsqd
_refine_ls_weighting_details 'calc w=1/[\s^2^(Fo^2^)+(0.0685P)^2^+108.7566P] where P=(Fo^2^+2Fc^2^)/3'
_refine_ls_weighting_scheme calc
_refine_ls_wR_factor_gt 0.1331
_refine_ls_wR_factor_ref 0.1395
_reflns_number_gt 1031
_reflns_number_total 1214
_reflns_threshold_expression >2sigma(I)
_cod_data_source_file ic302244e_si_001_09.cif
_cod_data_source_block VIII
_cod_original_cell_volume 6215.29(6)
_cod_original_sg_symbol_Hall 'F -4;2;3'
_cod_database_code 4334559

loop_
_symmetry_equiv_pos_as_xyz
'x, y, z'
'-x, -y, z'
'-x, y, -z'
'x, -y, -z'
'z, x, y'
'z, -x, -y'
'-z, -x, y'
'-z, x, -y'
'y, z, x'
'-y, z, -x'
'y, -z, -x'
'-y, -z, x'
'y, x, z'
'-y, -x, z'
'y, -x, -z'
'-y, x, -z'
'x, z, y'
'-x, z, -y'
'-x, -z, y'
'x, -z, -y'
'z, y, x'
'z, -y, -x'
'-z, y, -x'
'-z, -y, x'
'x, y+1/2, z+1/2'
'-x, -y+1/2, z+1/2'
'-x, y+1/2, -z+1/2'
'x, -y+1/2, -z+1/2'
'z, x+1/2, y+1/2'
'z, -x+1/2, -y+1/2'
'-z, -x+1/2, y+1/2'
'-z, x+1/2, -y+1/2'
'y, z+1/2, x+1/2'
'-y, z+1/2, -x+1/2'
'y, -z+1/2, -x+1/2'
'-y, -z+1/2, x+1/2'
'y, x+1/2, z+1/2'
'-y, -x+1/2, z+1/2'
'y, -x+1/2, -z+1/2'
'-y, x+1/2, -z+1/2'
'x, z+1/2, y+1/2'
'-x, z+1/2, -y+1/2'
'-x, -z+1/2, y+1/2'
'x, -z+1/2, -y+1/2'
'z, y+1/2, x+1/2'
'z, -y+1/2, -x+1/2'
'-z, y+1/2, -x+1/2'
'-z, -y+1/2, x+1/2'
'x+1/2, y, z+1/2'
'-x+1/2, -y, z+1/2'
'-x+1/2, y, -z+1/2'
'x+1/2, -y, -z+1/2'
'z+1/2, x, y+1/2'
'z+1/2, -x, -y+1/2'
'-z+1/2, -x, y+1/2'
'-z+1/2, x, -y+1/2'
'y+1/2, z, x+1/2'
'-y+1/2, z, -x+1/2'
'y+1/2, -z, -x+1/2'
'-y+1/2, -z, x+1/2'
'y+1/2, x, z+1/2'
'-y+1/2, -x, z+1/2'
'y+1/2, -x, -z+1/2'
'-y+1/2, x, -z+1/2'
'x+1/2, z, y+1/2'
'-x+1/2, z, -y+1/2'
'-x+1/2, -z, y+1/2'
'x+1/2, -z, -y+1/2'
'z+1/2, y, x+1/2'
'z+1/2, -y, -x+1/2'
'-z+1/2, y, -x+1/2'
'-z+1/2, -y, x+1/2'
'x+1/2, y+1/2, z'
'-x+1/2, -y+1/2, z'
'-x+1/2, y+1/2, -z'
'x+1/2, -y+1/2, -z'
'z+1/2, x+1/2, y'
'z+1/2, -x+1/2, -y'
'-z+1/2, -x+1/2, y'
'-z+1/2, x+1/2, -y'
'y+1/2, z+1/2, x'
'-y+1/2, z+1/2, -x'
'y+1/2, -z+1/2, -x'
'-y+1/2, -z+1/2, x'
'y+1/2, x+1/2, z'
'-y+1/2, -x+1/2, z'
'y+1/2, -x+1/2, -z'
'-y+1/2, x+1/2, -z'
'x+1/2, z+1/2, y'
'-x+1/2, z+1/2, -y'
'-x+1/2, -z+1/2, y'
'x+1/2, -z+1/2, -y'
'z+1/2, y+1/2, x'
'z+1/2, -y+1/2, -x'
'-z+1/2, y+1/2, -x'
'-z+1/2, -y+1/2, x'

loop_
_atom_site_label
_atom_site_type_symbol
_atom_site_fract_x
_atom_site_fract_y
_atom_site_fract_z
_atom_site_U_iso_or_equiv
_atom_site_adp_type
_atom_site_occupancy
_atom_site_symmetry_multiplicity
_atom_site_calc_flag
_atom_site_refinement_flags
Zn10 Zn 0.0000 0.0000 0.0000 0.033(11) Uani 0.23(5) 24 d SP
Zn11 Zn 0.05416(17) 0.05416(17) 0.05416(17) 0.0371(15) Uani 0.82(2) 6 d SP
Au12 Au 0.91344(3) 0.91344(3) 0.91344(3) 0.0282(2) Uani 1 6 d S
Zn13 Zn 0.1795(3) 0.0000 0.0000 0.0524(11) Uani 1 4 d S
Zn15 Zn 0.15616(11) 0.15616(11) 0.02333(13) 0.0394(5) Uani 1 2 d S
Cr42 Cr 0.64898(14) 0.64898(14) 0.64898(14) 0.0257(7) Uani 1 6 d S
Zn43 Zn 0.64385(17) 0.2500 0.2500 0.0342(6) Uani 1 4 d S
Zn45 Zn 0.10745(10) 0.10745(10) 0.77529(12) 0.0366(5) Uani 1 2 d S
Zn30 Zn 0.5000 0.5000 0.5000 0.0424(18) Uani 1 24 d S
Zn32 Zn 0.41369(12) 0.41369(12) 0.41369(12) 0.0363(7) Uani 1 6 d S
Zn34 Zn 0.04824(8) 0.04824(8) 0.65280(13) 0.0346(4) Uani 1 2 d S
Zn35 Zn 0.19044(11) 0.19044(11) 0.51893(15) 0.0402(5) Uani 1 2 d S
Cr20 Cr 0.2500 0.2500 0.2500 0.020(4) Uani 0.57(5) 24 d SP
Zn21 Zn 0.3107(15) 0.3107(15) 0.3107(15) 0.042(9) Uani 0.34(7) 6 d SP
Zn2B Zn 0.3219(7) 0.345(2) 0.3219(7) 0.060(11) Uani 0.20(3) 2 d SP
Zn22 Zn 0.16712(16) 0.16712(16) 0.16712(16) 0.0397(15) Uani 0.89(2) 6 d SP
Zn23 Zn 0.08038(15) 0.2500 0.2500 0.0306(12) Uiso 0.250(13) 4 d SP
Au23 Au 0.08038(15) 0.2500 0.2500 0.0306(12) Uiso 0.270(13) 4 d SP
Zn24 Zn 0.2239(9) 0.2239(9) 0.3923(11) 0.050(7) Uiso 0.156(17) 2 d SP
Zn26 Zn 0.1097(15) 0.2695(12) 0.2695(12) 0.036(9) Uiso 0.091(17) 2 d SP
Zn25 Zn 0.08002(14) 0.08002(14) 0.26841(15) 0.0481(6) Uani 1 2 d S

loop_
_atom_site_aniso_label
_atom_site_aniso_U_11
_atom_site_aniso_U_22
_atom_site_aniso_U_33
_atom_site_aniso_U_23
_atom_site_aniso_U_13
_atom_site_aniso_U_12
Zn10 0.033(11) 0.033(11) 0.033(11) 0.000 0.000 0.000
Zn11 0.0371(15) 0.0371(15) 0.0371(15) 0.0042(10) 0.0042(10) 0.0042(10)
Au12 0.0282(2) 0.0282(2) 0.0282(2) -0.0006(2) -0.0006(2) -0.0006(2)
Zn13 0.077(3) 0.0401(11) 0.0401(11) 0.0057(14) 0.000 0.000
Zn15 0.0403(7) 0.0403(7) 0.0375(10) -0.0069(6) -0.0069(6) 0.0021(9)
Cr42 0.0257(7) 0.0257(7) 0.0257(7) 0.0010(8) 0.0010(8) 0.0010(8)
Zn43 0.0373(14) 0.0326(8) 0.0326(8) -0.0054(10) 0.000 0.000
Zn45 0.0412(7) 0.0412(7) 0.0276(9) 0.0029(5) 0.0029(5) 0.0000(8)
Zn30 0.0424(18) 0.0424(18) 0.0424(18) 0.000 0.000 0.000
Zn32 0.0363(7) 0.0363(7) 0.0363(7) 0.0036(9) 0.0036(9) 0.0036(9)
Zn34 0.0315(6) 0.0315(6) 0.0409(11) -0.0003(5) -0.0003(5) -0.0050(7)
Zn35 0.0376(7) 0.0376(7) 0.0452(12) -0.0001(7) -0.0001(7) 0.0021(8)
Cr20 0.020(4) 0.020(4) 0.020(4) 0.000 0.000 0.000
Zn2B 0.042(9) 0.042(9) 0.042(9) 0.007(6) 0.007(6) 0.007(6)
Zn2B 0.054(8) 0.07(2) 0.054(8) -0.016(8) 0.006(6) -0.016(8)
Zn22 0.0397(15) 0.0397(15) 0.0397(15) -0.0008(9) -0.0008(9) -0.0008(9)
Zn25 0.0534(9) 0.0534(9) 0.0375(11) 0.0091(8) 0.0091(8) 0.0152(12)

loop_
_atom_type_symbol
_atom_type_description
_atom_type_scat_dispersion_real
_atom_type_scat_dispersion_imag
_atom_type_scat_source
Zn Zn 0.2839 1.4301 'International Tables Vol C Tables 4.2.6.8 and 6.1.1.4'
Cr Cr 0.3209 0.6236 'International Tables Vol C Tables 4.2.6.8 and 6.1.1.4'
Au Au -2.0133 8.8022 'International Tables Vol C Tables 4.2.6.8 and 6.1.1.4'

loop_
_geom_angle_atom_site_label_1
_geom_angle_atom_site_label_2
_geom_angle_atom_site_label_3
_geom_angle
_geom_angle_site_symmetry_1
_geom_angle_site_symmetry_3
Zn11 Zn10 Zn11 109.5 . 4
Zn11 Zn10 Zn11 109.5 . 2
Zn11 Zn10 Zn11 109.5 4 2
Zn11 Zn10 Zn11 109.5 . 3
Zn11 Zn10 Zn11 109.5 4 3
Zn11 Zn10 Zn11 109.5 2 3
Zn11 Zn10 Au12 180.0(2) . 1_444
Zn11 Zn10 Au12 70.5 4 1_444
Zn11 Zn10 Au12 70.5 2 1_444
Zn11 Zn10 Au12 70.5 3 1_444
Zn11 Zn10 Au12 70.5 . 4_466
Zn11 Zn10 Au12 180.0(2) 4 4_466
Zn11 Zn10 Au12 70.5 2 4_466
Zn11 Zn10 Au12 70.5 3 4_466
Au12 Zn10 Au12 109.5 1_444 4_466
Zn11 Zn10 Au12 70.5 . 2_664
Zn11 Zn10 Au12 70.5 4 2_664
Zn11 Zn10 Au12 180.0(2) 2 2_664
Zn11 Zn10 Au12 70.5 3 2_664
Au12 Zn10 Au12 109.5 1_444 2_664
Au12 Zn10 Au12 109.5 4_466 2_664
Zn11 Zn10 Au12 70.5 . 3_646
Zn11 Zn10 Au12 70.5 4 3_646
Zn11 Zn10 Au12 70.5 2 3_646
Zn11 Zn10 Au12 180.0(2) 3 3_646
Au12 Zn10 Au12 109.5 1_444 3_646
Au12 Zn10 Au12 109.5 4_466 3_646
Au12 Zn10 Au12 109.5 2_664 3_646
Zn10 Zn11 Zn13 93.84(13) . 9
Zn10 Zn11 Zn13 93.84(13) . .
Zn13 Zn11 Zn13 119.56(3) 9 .
Zn10 Zn11 Zn13 93.84(13) . 5
Zn13 Zn11 Zn13 119.56(3) 9 5
Zn13 Zn11 Zn13 119.56(3) . 5
Zn10 Zn11 Zn15 132.67(9) . .
Zn13 Zn11 Zn15 133.5(2) 9 .
Zn13 Zn11 Zn15 65.66(7) . .
Zn13 Zn11 Zn15 65.66(7) 5 .
Zn10 Zn11 Zn15 132.67(9) . 9
Zn13 Zn11 Zn15 65.66(7) 9 9
Zn13 Zn11 Zn15 65.66(7) . 9
Zn13 Zn11 Zn15 133.5(2) 5 9
Zn15 Zn11 Zn15 79.10(14) . 9
Zn10 Zn11 Zn15 132.67(9) . 5
Zn13 Zn11 Zn15 65.66(7) 9 5
Zn13 Zn11 Zn15 133.5(2) . 5
Zn13 Zn11 Zn15 65.66(7) 5 5
Zn15 Zn11 Zn15 79.10(14) . 5
Zn15 Zn11 Zn15 79.10(14) 9 5
Zn10 Zn11 Au12 72.77(11) . 2_664
Zn13 Zn11 Au12 166.6(2) 9 2_664
Zn13 Zn11 Au12 62.83(3) . 2_664
Zn13 Zn11 Au12 62.83(3) 5 2_664
Zn15 Zn11 Au12 59.90(6) . 2_664
Zn15 Zn11 Au12 123.50(8) 9 2_664
Zn15 Zn11 Au12 123.50(8) 5 2_664
Zn10 Zn11 Au12 72.77(11) . 3_646
Zn13 Zn11 Au12 62.83(3) 9 3_646
Zn13 Zn11 Au12 62.83(3) . 3_646
Zn13 Zn11 Au12 166.6(2) 5 3_646
Zn15 Zn11 Au12 123.50(8) . 3_646
Zn15 Zn11 Au12 59.90(6) 9 3_646
Zn15 Zn11 Au12 123.50(8) 5 3_646
Au12 Zn11 Au12 111.62(10) 2_664 3_646
Zn10 Zn11 Au12 72.77(11) . 4_466
Zn13 Zn11 Au12 62.83(3) 9 4_466
Zn13 Zn11 Au12 166.6(2) . 4_466
Zn13 Zn11 Au12 62.83(3) 5 4_466
Zn15 Zn11 Au12 123.50(8) . 4_466
Zn15 Zn11 Au12 123.50(8) 9 4_466
Zn15 Zn11 Au12 59.90(6) 5 4_466
Au12 Zn11 Au12 111.62(10) 2_664 4_466
Au12 Zn11 Au12 111.62(10) 3_646 4_466
Zn10 Zn11 Zn11 35.3 . 4
Zn13 Zn11 Zn11 110.04(11) 9 4
Zn13 Zn11 Zn11 58.58(13) . 4
Zn13 Zn11 Zn11 110.04(11) 5 4
Zn15 Zn11 Zn11 109.95(8) . 4
Zn15 Zn11 Zn11 109.95(8) 9 4
Zn15 Zn11 Zn11 167.93(9) 5 4
Au12 Zn11 Zn11 58.83(9) 2_664 4
Au12 Zn11 Zn11 58.83(9) 3_646 4
Au12 Zn11 Zn11 108.04(11) 4_466 4
Zn10 Zn11 Zn11 35.3 . 3
Zn13 Zn11 Zn11 110.04(11) 9 3
Zn13 Zn11 Zn11 110.04(11) . 3
Zn13 Zn11 Zn11 58.58(13) 5 3
Zn15 Zn11 Zn11 109.95(8) . 3
Zn15 Zn11 Zn11 167.93(9) 9 3
Zn15 Zn11 Zn11 109.95(8) 5 3
Au12 Zn11 Zn11 58.83(9) 2_664 3
Au12 Zn11 Zn11 108.04(11) 3_646 3
Au12 Zn11 Zn11 58.83(9) 4_466 3
Zn11 Zn11 Zn11 60.0 4 3
Zn45 Au12 Zn45 71.87(9) 2_665 10_656
Zn45 Au12 Zn45 71.87(9) 2_665 6_566
Zn45 Au12 Zn45 71.87(9) 10_656 6_566
Zn45 Au12 Zn15 126.08(9) 2_665 2_666
Zn45 Au12 Zn15 65.11(6) 10_656 2_666
Zn45 Au12 Zn15 65.11(6) 6_566 2_666
Zn45 Au12 Zn15 65.11(6) 2_665 10_666
Zn45 Au12 Zn15 126.08(9) 10_656 10_666
Zn45 Au12 Zn15 65.11(6) 6_566 10_666
Zn15 Au12 Zn15 118.70(3) 2_666 10_666
Zn45 Au12 Zn15 65.11(6) 2_665 6_666
Zn45 Au12 Zn15 65.11(6) 10_656 6_666
Zn45 Au12 Zn15 126.08(9) 6_566 6_666
Zn15 Au12 Zn15 118.70(3) 2_666 6_666
Zn15 Au12 Zn15 118.70(3) 10_666 6_666
Zn45 Au12 Zn11 174.04(13) 2_665 2_666
Zn45 Au12 Zn11 112.77(9) 10_656 2_666
Zn45 Au12 Zn11 112.77(9) 6_566 2_666
Zn15 Au12 Zn11 59.89(12) 2_666 2_666
Zn15 Au12 Zn11 112.88(7) 10_666 2_666
Zn15 Au12 Zn11 112.88(7) 6_666 2_666
Zn45 Au12 Zn11 112.77(9) 2_665 3_666
Zn45 Au12 Zn11 174.04(13) 10_656 3_666
Zn45 Au12 Zn11 112.77(9) 6_566 3_666
Zn15 Au12 Zn11 112.88(7) 2_666 3_666
Zn15 Au12 Zn11 59.89(12) 10_666 3_666
Zn15 Au12 Zn11 112.88(7) 6_666 3_666
Zn11 Au12 Zn11 62.34(17) 2_666 3_666
Zn45 Au12 Zn11 112.77(10) 2_665 4_666
Zn45 Au12 Zn11 112.77(9) 10_656 4_666
Zn45 Au12 Zn11 174.04(12) 6_566 4_666
Zn15 Au12 Zn11 112.88(7) 2_666 4_666
Zn15 Au12 Zn11 112.88(7) 10_666 4_666
Zn15 Au12 Zn11 59.89(12) 6_666 4_666
Zn11 Au12 Zn11 62.34(18) 2_666 4_666
Zn11 Au12 Zn11 62.34(18) 3_666 4_666
Zn45 Au12 Zn10 137.34(6) 2_665 1_666
Zn45 Au12 Zn10 137.34(6) 10_656 1_666
Zn45 Au12 Zn10 137.34(6) 6_566 1_666
Zn15 Au12 Zn10 96.59(7) 2_666 1_666
Zn15 Au12 Zn10 96.59(7) 10_666 1_666
Zn15 Au12 Zn10 96.59(7) 6_666 1_666
Zn11 Au12 Zn10 36.70(11) 2_666 1_666
Zn11 Au12 Zn10 36.70(11) 3_666 1_666
Zn11 Au12 Zn10 36.70(11) 4_666 1_666
Zn45 Au12 Zn13 64.86(10) 2_665 10_666
Zn45 Au12 Zn13 122.99(7) 10_656 10_666
Zn45 Au12 Zn13 122.99(7) 6_566 10_666
Zn15 Au12 Zn13 169.06(11) 2_666 10_666
Zn15 Au12 Zn13 63.95(4) 10_666 10_666
Zn15 Au12 Zn13 63.95(4) 6_666 10_666
Zn11 Au12 Zn13 109.18(14) 2_666 10_666
Zn11 Au12 Zn13 58.24(8) 3_666 10_666
Zn11 Au12 Zn13 58.24(8) 4_666 10_666
Zn10 Au12 Zn13 72.48(9) 1_666 10_666
Zn45 Au12 Zn13 122.99(7) 2_665 2_666
Zn45 Au12 Zn13 122.99(7) 10_656 2_666
Zn45 Au12 Zn13 64.86(10) 6_566 2_666
Zn15 Au12 Zn13 63.95(4) 2_666 2_666
Zn15 Au12 Zn13 63.95(4) 10_666 2_666
Zn15 Au12 Zn13 169.06(11) 6_666 2_666
Zn11 Au12 Zn13 58.24(8) 2_666 2_666
Zn11 Au12 Zn13 58.24(8) 3_666 2_666
Zn11 Au12 Zn13 109.18(14) 4_666 2_666
Zn10 Au12 Zn13 72.48(9) 1_666 2_666
Zn13 Au12 Zn13 111.35(8) 10_666 2_666
Zn25 Zn13 Zn25 103.7(2) 5 6
Zn25 Zn13 Zn11 159.6(2) 5 4
Zn25 Zn13 Zn11 96.72(13) 6 4
Zn25 Zn13 Zn11 96.72(13) 5 .
Zn25 Zn13 Zn11 159.6(2) 6 .
Zn11 Zn13 Zn11 62.8(3) 4 .
Zn25 Zn13 Au12 111.93(3) 5 2_664
Zn25 Zn13 Au12 111.93(3) 6 2_664
Zn11 Zn13 Au12 58.93(10) 4 2_664
Zn11 Zn13 Au12 58.93(10) . 2_664
Zn25 Zn13 Au12 111.93(3) 5 3_646
Zn25 Zn13 Au12 111.93(3) 6 3_646
Zn11 Zn13 Au12 58.93(10) 4 3_646
Zn11 Zn13 Au12 58.93(10) . 3_646
Au12 Zn13 Au12 105.57(18) 2_664 3_646
Zn25 Zn13 Zn45 79.86(9) 5 8_655
Zn25 Zn13 Zn45 79.86(9) 6 8_655
Zn11 Zn13 Zn45 104.08(9) 4 8_655
Zn11 Zn13 Zn45 104.08(9) . 8_655
Au12 Zn13 Zn45 53.77(5) 2_664 8_655
Au12 Zn13 Zn45 159.3(2) 3_646 8_655
Zn25 Zn13 Zn45 79.86(9) 5 7_655
Zn25 Zn13 Zn45 79.86(9) 6 7_655
Zn11 Zn13 Zn45 104.08(9) 4 7_655
Zn11 Zn13 Zn45 104.08(9) . 7_655
Au12 Zn13 Zn45 159.3(2) 2_664 7_655
Au12 Zn13 Zn45 53.77(5) 3_646 7_655
Zn45 Zn13 Zn45 146.9(2) 8_655 7_655
Zn25 Zn13 Zn15 57.66(6) 5 .
Zn25 Zn13 Zn15 135.71(15) 6 .
Zn11 Zn13 Zn15 106.84(18) 4 .
Zn11 Zn13 Zn15 57.35(11) . .
Au12 Zn13 Zn15 56.14(6) 2_664 .
Au12 Zn13 Zn15 112.34(14) 3_646 .
Zn45 Zn13 Zn15 58.51(6) 8_655 .
Zn45 Zn13 Zn15 127.29(5) 7_655 .
Zn25 Zn13 Zn15 135.71(15) 5 11
Zn25 Zn13 Zn15 57.66(6) 6 11
Zn11 Zn13 Zn15 57.35(11) 4 11
Zn11 Zn13 Zn15 106.84(18) . 11
Au12 Zn13 Zn15 56.14(6) 2_664 11
Au12 Zn13 Zn15 112.34(14) 3_646 11
Zn45 Zn13 Zn15 58.51(6) 8_655 11
Zn45 Zn13 Zn15 127.29(5) 7_655 11
Zn15 Zn13 Zn15 105.34(10) . 11
Zn25 Zn13 Zn15 135.71(15) 5 4
Zn25 Zn13 Zn15 57.66(6) 6 4
Zn11 Zn13 Zn15 57.35(11) 4 4
Zn11 Zn13 Zn15 106.84(18) . 4
Au12 Zn13 Zn15 112.34(14) 2_664 4
Au12 Zn13 Zn15 56.14(6) 3_646 4
Zn45 Zn13 Zn15 127.29(5) 8_655 4
Zn45 Zn13 Zn15 58.51(6) 7_655 4
Zn15 Zn13 Zn15 163.2(2) . 4
Zn15 Zn13 Zn15 72.10(11) 11 4
Zn25 Zn13 Zn15 57.66(6) 5 9
Zn25 Zn13 Zn15 135.71(15) 6 9
Zn11 Zn13 Zn15 106.84(18) 4 9
Zn11 Zn13 Zn15 57.35(11) . 9
Au12 Zn13 Zn15 112.34(14) 2_664 9
Au12 Zn13 Zn15 56.14(6) 3_646 9
Zn45 Zn13 Zn15 127.29(5) 8_655 9
Zn45 Zn13 Zn15 58.51(6) 7_655 9
Zn15 Zn13 Zn15 72.10(11) . 9
Zn15 Zn13 Zn15 163.2(2) 11 9
Zn15 Zn13 Zn15 105.34(10) 4 9
Zn26 Zn15 Au23 16.2(7) 84 9
Zn26 Zn15 Zn23 16.2(7) 84 9
Au23 Zn15 Zn23 0.00(11) 9 9
Zn26 Zn15 Zn22 44.4(7) 84 .
Au23 Zn15 Zn22 60.59(11) 9 .
Zn23 Zn15 Zn22 60.59(11) 9 .
Zn26 Zn15 Zn25 67.72(17) 84 9
Au23 Zn15 Zn25 71.83(9) 9 9
Zn23 Zn15 Zn25 71.83(9) 9 9
Zn22 Zn15 Zn25 66.29(8) . 9
Zn26 Zn15 Zn25 67.72(17) 84 5
Au23 Zn15 Zn25 71.83(9) 9 5
Zn23 Zn15 Zn25 71.83(9) 9 5
Zn22 Zn15 Zn25 66.29(8) . 5
Zn25 Zn15 Zn25 129.96(17) 9 5
Zn26 Zn15 Zn11 128.5(7) 84 .
Au23 Zn15 Zn11 144.67(14) 9 .
Zn23 Zn15 Zn11 144.67(14) 9 .
Zn22 Zn15 Zn11 84.08(14) . .
Zn25 Zn15 Zn11 95.12(10) 9 .
Zn25 Zn15 Zn11 95.12(10) 5 .
Zn26 Zn15 Au12 171.3(7) 84 2_664
Au23 Zn15 Au12 155.11(14) 9 2_664
Zn23 Zn15 Au12 155.11(14) 9 2_664
Zn22 Zn15 Au12 144.30(15) . 2_664
Zn25 Zn15 Au12 113.78(9) 9 2_664
Zn25 Zn15 Au12 113.78(9) 5 2_664
Zn11 Zn15 Au12 60.22(10) . 2_664
Zn26 Zn15 Zn45 117.7(6) 84 8_655
Au23 Zn15 Zn45 104.44(11) 9 8_655
Zn23 Zn15 Zn45 104.44(11) 9 8_655
Zn22 Zn15 Zn45 145.75(7) . 8_655
Zn25 Zn15 Zn45 142.37(12) 9 8_655
Zn25 Zn15 Zn45 79.95(8) 5 8_655
Zn11 Zn15 Zn45 105.31(10) . 8_655
Au12 Zn15 Zn45 55.51(6) 2_664 8_655
Zn26 Zn15 Zn45 117.7(6) 84 11_565
Au23 Zn15 Zn45 104.44(11) 9 11_565
Zn23 Zn15 Zn45 104.44(11) 9 11_565
Zn22 Zn15 Zn45 145.75(7) . 11_565
Zn25 Zn15 Zn45 79.95(8) 9 11_565
Zn25 Zn15 Zn45 142.37(12) 5 11_565
Zn11 Zn15 Zn45 105.31(10) . 11_565
Au12 Zn15 Zn45 55.51(6) 2_664 11_565
Zn45 Zn15 Zn45 64.45(12) 8_655 11_565
Zn26 Zn15 Zn13 123.2(2) 84 5
Au23 Zn15 Zn13 126.74(11) 9 5
Zn23 Zn15 Zn13 126.74(11) 9 5
Zn22 Zn15 Zn13 102.02(8) . 5
Zn25 Zn15 Zn13 55.80(12) 9 5
Zn25 Zn15 Zn13 151.55(17) 5 5
Zn11 Zn15 Zn13 56.99(12) . 5
Au12 Zn15 Zn13 59.91(8) 2_664 5
Zn45 Zn15 Zn13 110.75(9) 8_655 5
Zn45 Zn15 Zn13 60.40(7) 11_565 5
Zn26 Zn15 Zn13 123.2(2) 84 .
Au23 Zn15 Zn13 126.74(11) 9 .
Zn23 Zn15 Zn13 126.74(11) 9 .
Zn22 Zn15 Zn13 102.02(8) . .
Zn25 Zn15 Zn13 151.55(17) 9 .
Zn25 Zn15 Zn13 55.80(12) 5 .
Zn11 Zn15 Zn13 56.99(12) . .
Au12 Zn15 Zn13 59.91(8) 2_664 .
Zn45 Zn15 Zn13 60.40(7) 8_655 .
Zn45 Zn15 Zn13 110.75(9) 11_565 .
Zn13 Zn15 Zn13 105.4(2) 5 .
Zn45 Cr42 Zn45 116.86(7) 57 29
Zn45 Cr42 Zn45 116.86(7) 57 73
Zn45 Cr42 Zn45 116.86(7) 29 73
Zn45 Cr42 Zn34 63.53(9) 57 57
Zn45 Cr42 Zn34 115.99(11) 29 57
Zn45 Cr42 Zn34 115.99(11) 73 57
Zn45 Cr42 Zn34 115.99(11) 57 29
Zn45 Cr42 Zn34 63.53(9) 29 29
Zn45 Cr42 Zn34 115.99(11) 73 29
Zn34 Cr42 Zn34 62.50(12) 57 29
Zn45 Cr42 Zn34 115.99(11) 57 73
Zn45 Cr42 Zn34 115.99(11) 29 73
Zn45 Cr42 Zn34 63.53(9) 73 73
Zn34 Cr42 Zn34 62.50(12) 57 73
Zn34 Cr42 Zn34 62.50(12) 29 73
Zn45 Cr42 Zn35 179.3(2) 57 57
Zn45 Cr42 Zn35 63.34(3) 29 57
Zn45 Cr42 Zn35 63.34(3) 73 57
Zn34 Cr42 Zn35 115.80(17) 57 57
Zn34 Cr42 Zn35 63.46(8) 29 57
Zn34 Cr42 Zn35 63.46(8) 73 57
Zn45 Cr42 Zn35 63.34(3) 57 29
Zn45 Cr42 Zn35 179.3(2) 29 29
Zn45 Cr42 Zn35 63.34(3) 73 29
Zn34 Cr42 Zn35 63.46(8) 57 29
Zn34 Cr42 Zn35 115.80(17) 29 29
Zn34 Cr42 Zn35 63.46(8) 73 29
Zn35 Cr42 Zn35 116.45(7) 57 29
Zn45 Cr42 Zn35 63.34(3) 57 73
Zn45 Cr42 Zn35 63.34(3) 29 73
Zn45 Cr42 Zn35 179.3(2) 73 73
Zn34 Cr42 Zn35 63.46(8) 57 73
Zn34 Cr42 Zn35 63.46(8) 29 73
Zn34 Cr42 Zn35 115.80(17) 73 73
Zn35 Cr42 Zn35 116.45(7) 57 73
Zn35 Cr42 Zn35 116.45(7) 29 73
Zn45 Cr42 Zn43 63.84(8) 57 25
Zn45 Cr42 Zn43 116.99(18) 29 25
Zn45 Cr42 Zn43 63.84(8) 73 25
Zn34 Cr42 Zn43 117.08(7) 57 25
Zn34 Cr42 Zn43 179.48(16) 29 25
Zn34 Cr42 Zn43 117.08(7) 73 25
Zn35 Cr42 Zn43 116.70(11) 57 25
Zn35 Cr42 Zn43 63.68(10) 29 25
Zn35 Cr42 Zn43 116.70(11) 73 25
Zn45 Cr42 Zn43 116.99(18) 57 53
Zn45 Cr42 Zn43 63.84(8) 29 53
Zn45 Cr42 Zn43 63.84(8) 73 53
Zn34 Cr42 Zn43 179.48(16) 57 53
Zn34 Cr42 Zn43 117.08(7) 29 53
Zn34 Cr42 Zn43 117.08(7) 73 53
Zn35 Cr42 Zn43 63.68(10) 57 53
Zn35 Cr42 Zn43 116.70(11) 29 53
Zn35 Cr42 Zn43 116.70(11) 73 53
Zn43 Cr42 Zn43 63.34(14) 25 53
Zn45 Cr42 Zn43 63.84(8) 57 81
Zn45 Cr42 Zn43 63.84(8) 29 81
Zn45 Cr42 Zn43 116.99(18) 73 81
Zn34 Cr42 Zn43 117.08(7) 57 81
Zn34 Cr42 Zn43 117.08(7) 29 81
Zn34 Cr42 Zn43 179.48(16) 73 81
Zn35 Cr42 Zn43 116.70(11) 57 81
Zn35 Cr42 Zn43 116.70(11) 29 81
Zn35 Cr42 Zn43 63.68(10) 73 81
Zn43 Cr42 Zn43 63.34(15) 25 81
Zn43 Cr42 Zn43 63.34(14) 53 81
Cr42 Zn43 Cr42 175.89(18) 4_566 25_544
Cr42 Zn43 Zn45 124.32(6) 4_566 81_545
Cr42 Zn43 Zn45 56.88(5) 25_544 81_545
Cr42 Zn43 Zn45 124.32(6) 4_566 49_554
Cr42 Zn43 Zn45 56.88(5) 25_544 49_554
Zn45 Zn43 Zn45 105.31(11) 81_545 49_554
Cr42 Zn43 Zn45 56.88(5) 4_566 59_565
Cr42 Zn43 Zn45 124.32(6) 25_544 59_565
Zn45 Zn43 Zn45 151.78(13) 81_545 59_565
Zn45 Zn43 Zn45 67.48(9) 49_554 59_565
Cr42 Zn43 Zn45 56.88(5) 4_566 76_556
Cr42 Zn43 Zn45 124.32(6) 25_544 76_556
Zn45 Zn43 Zn45 67.48(9) 81_545 76_556
Zn45 Zn43 Zn45 151.78(13) 49_554 76_556
Zn45 Zn43 Zn45 105.31(11) 59_565 76_556
Cr42 Zn43 Zn43 58.33(7) 4_566 10_656
Cr42 Zn43 Zn43 118.31(7) 25_544 10_656
Zn45 Zn43 Zn43 147.95(7) 81_545 10_656
Zn45 Zn43 Zn43 93.02(6) 49_554 10_656
Zn45 Zn43 Zn43 59.81(7) 59_565 10_656
Zn45 Zn43 Zn43 106.99(5) 76_556 10_656
Cr42 Zn43 Zn43 58.33(7) 4_566 54_565
Cr42 Zn43 Zn43 118.31(7) 25_544 54_565
Zn45 Zn43 Zn43 93.02(6) 81_545 54_565
Zn45 Zn43 Zn43 147.95(7) 49_554 54_565
Zn45 Zn43 Zn43 106.99(5) 59_565 54_565
Zn45 Zn43 Zn43 59.81(7) 76_556 54_565
Zn43 Zn43 Zn43 60.0 10_656 54_565
Cr42 Zn43 Zn43 118.31(7) 4_566 57_554
Cr42 Zn43 Zn43 58.33(7) 25_544 57_554
Zn45 Zn43 Zn43 59.81(7) 81_545 57_554
Zn45 Zn43 Zn43 106.99(5) 49_554 57_554
Zn45 Zn43 Zn43 147.95(7) 59_565 57_554
Zn45 Zn43 Zn43 93.02(6) 76_556 57_554
Zn43 Zn43 Zn43 90.0 10_656 57_554
Zn43 Zn43 Zn43 60.0 54_565 57_554
Cr42 Zn43 Zn43 118.31(7) 4_566 77_545
Cr42 Zn43 Zn43 58.33(7) 25_544 77_545
Zn45 Zn43 Zn43 106.99(5) 81_545 77_545
Zn45 Zn43 Zn43 59.81(7) 49_554 77_545
Zn45 Zn43 Zn43 93.02(6) 59_565 77_545
Zn45 Zn43 Zn43 147.95(7) 76_556 77_545
Zn43 Zn43 Zn43 60.0 10_656 77_545
Zn43 Zn43 Zn43 90.0 54_565 77_545
Zn43 Zn43 Zn43 60.0 57_554 77_545
Cr42 Zn43 Zn35 126.05(13) 4_566 5
Cr42 Zn43 Zn35 58.06(9) 25_544 5
Zn45 Zn43 Zn35 59.16(6) 81_545 5
Zn45 Zn43 Zn35 59.16(6) 49_554 5
Zn45 Zn43 Zn35 96.22(9) 59_565 5
Zn45 Zn43 Zn35 96.22(9) 76_556 5
Zn43 Zn43 Zn35 149.976(3) 10_656 5
Zn43 Zn43 Zn35 149.976(3) 54_565 5
Zn43 Zn43 Zn35 107.86(6) 57_554 5
Zn43 Zn43 Zn35 107.86(6) 77_545 5
Cr42 Zn43 Zn35 58.06(9) 4_566 30
Cr42 Zn43 Zn35 126.05(13) 25_544 30
Zn45 Zn43 Zn35 96.22(9) 81_545 30
Zn45 Zn43 Zn35 96.22(9) 49_554 30
Zn45 Zn43 Zn35 59.16(6) 59_565 30
Zn45 Zn43 Zn35 59.16(6) 76_556 30
Zn43 Zn43 Zn35 107.86(6) 10_656 30
Zn43 Zn43 Zn35 107.86(6) 54_565 30
Zn43 Zn43 Zn35 149.976(3) 57_554 30
Zn43 Zn43 Zn35 149.976(3) 77_545 30
Zn35 Zn43 Zn35 67.98(13) 5 30
Cr42 Zn45 Au12 167.14(16) 73_445 2_665
Cr42 Zn45 Zn35 59.44(8) 73_445 33_545
Au12 Zn45 Zn35 123.70(7) 2_665 33_545
Cr42 Zn45 Zn35 59.44(8) 73_445 53_455
Au12 Zn45 Zn35 123.70(7) 2_665 53_455
Zn35 Zn45 Zn35 109.98(14) 33_545 53_455
Cr42 Zn45 Zn34 59.30(12) 73_445 .
Au12 Zn45 Zn34 133.57(11) 2_665 .
Zn35 Zn45 Zn34 60.79(8) 33_545 .
Zn35 Zn45 Zn34 60.79(8) 53_455 .
Cr42 Zn45 Zn43 59.27(9) 73_445 29_545
Au12 Zn45 Zn43 110.06(8) 2_665 29_545
Zn35 Zn45 Zn43 60.89(8) 33_545 29_545
Zn35 Zn45 Zn43 109.71(10) 53_455 29_545
Zn34 Zn45 Zn43 109.79(9) . 29_545
Cr42 Zn45 Zn43 59.27(9) 73_445 49_455
Au12 Zn45 Zn43 110.06(8) 2_665 49_455
Zn35 Zn45 Zn43 109.71(10) 33_545 49_455
Zn35 Zn45 Zn43 60.89(8) 53_455 49_455
Zn34 Zn45 Zn43 109.79(9) . 49_455
Zn43 Zn45 Zn43 60.37(13) 29_545 49_455
Cr42 Zn45 Zn15 123.86(7) 73_445 8_556
Au12 Zn45 Zn15 59.39(6) 2_665 8_556
Zn35 Zn45 Zn15 155.70(12) 33_545 8_556
Zn35 Zn45 Zn15 64.80(7) 53_455 8_556
Zn34 Zn45 Zn15 98.82(7) . 8_556
Zn43 Zn45 Zn15 143.28(11) 29_545 8_556
Zn43 Zn45 Zn15 88.89(8) 49_455 8_556
Cr42 Zn45 Zn15 123.86(7) 73_445 11_556
Au12 Zn45 Zn15 59.39(6) 2_665 11_556
Zn35 Zn45 Zn15 64.80(7) 33_545 11_556
Zn35 Zn45 Zn15 155.70(12) 53_455 11_556
Zn34 Zn45 Zn15 98.82(7) . 11_556
Zn43 Zn45 Zn15 88.89(8) 29_545 11_556
Zn43 Zn45 Zn15 143.28(11) 49_455 11_556
Zn15 Zn45 Zn15 109.43(14) 8_556 11_556
Cr42 Zn45 Zn13 131.49(18) 73_445 10_556
Au12 Zn45 Zn13 61.37(11) 2_665 10_556
Zn35 Zn45 Zn13 97.93(10) 33_545 10_556
Zn35 Zn45 Zn13 97.93(10) 53_455 10_556
Zn34 Zn45 Zn13 72.20(13) . 10_556
Zn43 Zn45 Zn13 149.40(7) 29_545 10_556
Zn43 Zn45 Zn13 149.40(7) 49_455 10_556
Zn15 Zn45 Zn13 61.09(7) 8_556 10_556
Zn15 Zn45 Zn13 61.09(7) 11_556 10_556
Cr42 Zn45 Zn45 115.49(10) 73_445 11_566
Au12 Zn45 Zn45 54.06(5) 2_665 11_566
Zn35 Zn45 Zn45 145.89(7) 33_545 11_566
Zn35 Zn45 Zn45 90.51(7) 53_455 11_566
Zn34 Zn45 Zn45 149.988(2) . 11_566
Zn43 Zn45 Zn45 86.98(6) 29_545 11_566
Zn43 Zn45 Zn45 56.26(5) 49_455 11_566
Zn15 Zn45 Zn45 57.77(6) 8_556 11_566
Zn15 Zn45 Zn45 106.44(6) 11_556 11_566
Zn13 Zn45 Zn45 106.13(10) 10_556 11_566
Cr42 Zn45 Zn45 115.49(10) 73_445 8_656
Au12 Zn45 Zn45 54.06(5) 2_665 8_656
Zn35 Zn45 Zn45 90.51(7) 33_545 8_656
Zn35 Zn45 Zn45 145.89(7) 53_455 8_656
Zn34 Zn45 Zn45 149.988(2) . 8_656
Zn43 Zn45 Zn45 56.26(5) 29_545 8_656
Zn43 Zn45 Zn45 86.98(6) 49_455 8_656
Zn15 Zn45 Zn45 106.44(6) 8_556 8_656
Zn15 Zn45 Zn45 57.77(6) 11_556 8_656
Zn13 Zn45 Zn45 106.13(10) 10_556 8_656
Zn45 Zn45 Zn45 60.0 11_566 8_656
Zn32 Zn30 Zn32 109.5 . 4_566
Zn32 Zn30 Zn32 109.5 . 2_665
Zn32 Zn30 Zn32 109.5 4_566 2_665
Zn32 Zn30 Zn32 109.5 . 3_656
Zn32 Zn30 Zn32 109.5 4_566 3_656
Zn32 Zn30 Zn32 109.471(1) 2_665 3_656
Zn32 Zn30 Zn34 149.32(4) . 57
Zn32 Zn30 Zn34 58.184(11) 4_566 57
Zn32 Zn30 Zn34 58.184(11) 2_665 57
Zn32 Zn30 Zn34 101.21(4) 3_656 57
Zn32 Zn30 Zn34 149.32(4) . 73
Zn32 Zn30 Zn34 58.184(11) 4_566 73
Zn32 Zn30 Zn34 101.21(4) 2_665 73
Zn32 Zn30 Zn34 58.184(11) 3_656 73
Zn34 Zn30 Zn34 52.45(7) 57 73
Zn32 Zn30 Zn34 149.32(4) . 29
Zn32 Zn30 Zn34 101.21(4) 4_566 29
Zn32 Zn30 Zn34 58.184(11) 2_665 29
Zn32 Zn30 Zn34 58.184(11) 3_656 29
Zn34 Zn30 Zn34 52.45(7) 57 29
Zn34 Zn30 Zn34 52.45(7) 73 29
Zn32 Zn30 Zn34 58.184(11) . 60_565
Zn32 Zn30 Zn34 101.21(4) 4_566 60_565
Zn32 Zn30 Zn34 149.32(4) 2_665 60_565
Zn32 Zn30 Zn34 58.184(11) 3_656 60_565
Zn34 Zn30 Zn34 146.49(5) 57 60_565
Zn34 Zn30 Zn34 94.766(15) 73 60_565
Zn34 Zn30 Zn34 116.32(3) 29 60_565
Zn32 Zn30 Zn34 58.184(11) . 76_556
Zn32 Zn30 Zn34 149.32(4) 4_566 76_556
Zn32 Zn30 Zn34 58.184(11) 2_665 76_556
Zn32 Zn30 Zn34 101.21(4) 3_656 76_556
Zn34 Zn30 Zn34 116.32(3) 57 76_556
Zn34 Zn30 Zn34 146.49(5) 73 76_556
Zn34 Zn30 Zn34 94.766(15) 29 76_556
Zn34 Zn30 Zn34 94.766(15) 60_565 76_556
Zn32 Zn30 Zn34 58.184(11) . 75_556
Zn32 Zn30 Zn34 101.21(4) 4_566 75_556
Zn32 Zn30 Zn34 58.184(11) 2_665 75_556
Zn32 Zn30 Zn34 149.32(4) 3_656 75_556
Zn34 Zn30 Zn34 94.766(15) 57 75_556
Zn34 Zn30 Zn34 146.49(5) 73 75_556
Zn34 Zn30 Zn34 116.32(3) 29 75_556
Zn34 Zn30 Zn34 116.32(3) 60_565 75_556
Zn34 Zn30 Zn34 48.11(8) 76_556 75_556
Zn32 Zn30 Zn34 58.183(11) . 59_565
Zn32 Zn30 Zn34 149.32(4) 4_566 59_565
Zn32 Zn30 Zn34 101.21(4) 2_665 59_565
Zn32 Zn30 Zn34 58.184(11) 3_656 59_565
Zn34 Zn30 Zn34 146.49(5) 57 59_565
Zn34 Zn30 Zn34 116.32(3) 73 59_565
Zn34 Zn30 Zn34 94.766(15) 29 59_565
Zn34 Zn30 Zn34 48.11(8) 60_565 59_565
Zn34 Zn30 Zn34 52.45(7) 76_556 59_565
Zn34 Zn30 Zn34 94.766(15) 75_556 59_565
Zn32 Zn30 Zn34 58.183(11) . 31_655
Zn32 Zn30 Zn34 58.184(11) 4_566 31_655
Zn32 Zn30 Zn34 149.32(4) 2_665 31_655
Zn32 Zn30 Zn34 101.21(4) 3_656 31_655
Zn34 Zn30 Zn34 116.32(3) 57 31_655
Zn34 Zn30 Zn34 94.766(15) 73 31_655
Zn34 Zn30 Zn34 146.49(5) 29 31_655
Zn34 Zn30 Zn34 52.45(7) 60_565 31_655
Zn34 Zn30 Zn34 116.32(3) 76_556 31_655
Zn34 Zn30 Zn34 94.766(15) 75_556 31_655
Zn34 Zn30 Zn34 94.766(15) 59_565 31_655
Zn25 Zn32 Zn25 94.84(15) 58 30
Zn25 Zn32 Zn25 94.84(15) 58 74
Zn25 Zn32 Zn25 94.84(15) 30 74
Zn25 Zn32 Zn2B 65.8(8) 58 .
Zn25 Zn32 Zn2B 54.7(3) 30 .
Zn25 Zn32 Zn2B 54.7(3) 74 .
Zn25 Zn32 Zn2B 54.7(3) 58 9
Zn25 Zn32 Zn2B 65.8(8) 30 9
Zn25 Zn32 Zn2B 54.7(3) 74 9
Zn2B Zn32 Zn2B 13.0(13) . 9
Zn25 Zn32 Zn2B 54.7(3) 58 5
Zn25 Zn32 Zn2B 54.7(3) 30 5
Zn25 Zn32 Zn2B 65.8(8) 74 5
Zn2B Zn32 Zn2B 13.0(13) . 5
Zn2B Zn32 Zn2B 13.0(13) 9 5
Zn25 Zn32 Zn30 121.76(11) 58 .
Zn25 Zn32 Zn30 121.76(11) 30 .
Zn25 Zn32 Zn30 121.76(11) 74 .
Zn2B Zn32 Zn30 172.5(8) . .
Zn2B Zn32 Zn30 172.5(8) 9 .
Zn2B Zn32 Zn30 172.5(8) 5 .
Zn25 Zn32 Zn34 61.52(8) 58 59_565
Zn25 Zn32 Zn34 151.08(6) 30 59_565
Zn25 Zn32 Zn34 103.09(4) 74 59_565
Zn2B Zn32 Zn34 119.9(7) . 59_565
Zn2B Zn32 Zn34 106.8(7) 9 59_565
Zn2B Zn32 Zn34 112.93(10) 5 59_565
Zn30 Zn32 Zn34 66.69(8) . 59_565
Zn25 Zn32 Zn34 61.52(8) 58 60_565
Zn25 Zn32 Zn34 103.09(4) 30 60_565
Zn25 Zn32 Zn34 151.08(6) 74 60_565
Zn2B Zn32 Zn34 119.9(7) . 60_565
Zn2B Zn32 Zn34 112.93(10) 9 60_565
Zn2B Zn32 Zn34 106.8(7) 5 60_565
Zn30 Zn32 Zn34 66.69(8) . 60_565
Zn34 Zn32 Zn34 52.28(8) 59_565 60_565
Zn25 Zn32 Zn34 151.08(6) 58 32_655
Zn25 Zn32 Zn34 61.52(8) 30 32_655
Zn25 Zn32 Zn34 103.09(4) 74 32_655
Zn2B Zn32 Zn34 106.8(7) . 32_655
Zn2B Zn32 Zn34 119.9(7) 9 32_655
Zn2B Zn32 Zn34 112.93(10) 5 32_655
Zn30 Zn32 Zn34 66.69(8) . 32_655
Zn34 Zn32 Zn34 133.30(17) 59_565 32_655
Zn34 Zn32 Zn34 105.37(9) 60_565 32_655
Zn25 Zn32 Zn34 103.09(4) 58 31_655
Zn25 Zn32 Zn34 61.52(8) 30 31_655
Zn25 Zn32 Zn34 151.08(6) 74 31_655
Zn2B Zn32 Zn34 112.93(10) . 31_655
Zn2B Zn32 Zn34 119.9(7) 9 31_655
Zn2B Zn32 Zn34 106.8(7) 5 31_655
Zn30 Zn32 Zn34 66.69(8) . 31_655
Zn34 Zn32 Zn34 105.37(9) 59_565 31_655
Zn34 Zn32 Zn34 57.05(9) 60_565 31_655
Zn34 Zn32 Zn34 52.28(8) 32_655 31_655
Zn25 Zn32 Zn34 151.08(6) 58 75_556
Zn25 Zn32 Zn34 103.09(4) 30 75_556
Zn25 Zn32 Zn34 61.52(8) 74 75_556
Zn2B Zn32 Zn34 106.8(7) . 75_556
Zn2B Zn32 Zn34 112.93(10) 9 75_556
Zn2B Zn32 Zn34 119.9(7) 5 75_556
Zn30 Zn32 Zn34 66.69(8) . 75_556
Zn34 Zn32 Zn34 105.37(9) 59_565 75_556
Zn34 Zn32 Zn34 133.30(17) 60_565 75_556
Zn34 Zn32 Zn34 57.05(9) 32_655 75_556
Zn34 Zn32 Zn34 105.37(9) 31_655 75_556
Zn34 Zn34 Cr42 178.46(8) 2 73_445
Zn34 Zn34 Zn34 120.0 2 33_545
Cr42 Zn34 Zn34 58.75(6) 73_445 33_545
Zn34 Zn34 Zn34 120.0 2 53_455
Cr42 Zn34 Zn34 58.75(6) 73_445 53_455
Zn34 Zn34 Zn34 60.0 33_545 53_455
Zn34 Zn34 Zn45 124.36(7) 2 .
Cr42 Zn34 Zn45 57.18(9) 73_445 .
Zn34 Zn34 Zn45 107.55(6) 33_545 .
Zn34 Zn34 Zn45 107.55(6) 53_455 .
Zn34 Zn34 Zn35 122.16(7) 2 33_545
Cr42 Zn34 Zn35 58.31(7) 73_445 33_545
Zn34 Zn34 Zn35 108.40(6) 33_545 33_545
Zn34 Zn34 Zn35 60.46(6) 53_455 33_545
Zn45 Zn34 Zn35 59.50(6) . 33_545
Zn34 Zn34 Zn35 122.16(7) 2 53_455
Cr42 Zn34 Zn35 58.31(7) 73_445 53_455
Zn34 Zn34 Zn35 60.46(6) 33_545 53_455
Zn34 Zn34 Zn35 108.40(6) 53_455 53_455
Zn45 Zn34 Zn35 59.50(6) . 53_455
Zn35 Zn34 Zn35 107.91(14) 33_545 53_455
Zn34 Zn34 Zn25 63.68(5) 2 4_556
Cr42 Zn34 Zn25 117.19(6) 73_445 4_556
Zn34 Zn34 Zn25 162.11(8) 33_545 4_556
Zn34 Zn34 Zn25 102.48(8) 53_455 4_556
Zn45 Zn34 Zn25 80.07(8) . 4_556
Zn35 Zn34 Zn25 60.84(7) 33_545 4_556
Zn35 Zn34 Zn25 134.61(12) 53_455 4_556
Zn34 Zn34 Zn25 63.68(5) 2 3_556
Cr42 Zn34 Zn25 117.19(6) 73_445 3_556
Zn34 Zn34 Zn25 102.48(8) 33_545 3_556
Zn34 Zn34 Zn25 162.11(8) 53_455 3_556
Zn45 Zn34 Zn25 80.07(8) . 3_556
Zn35 Zn34 Zn25 134.61(12) 33_545 3_556
Zn35 Zn34 Zn25 60.84(7) 53_455 3_556
Zn25 Zn34 Zn25 94.72(15) 4_556 3_556
Zn34 Zn34 Zn32 63.86(4) 2 75_546
Cr42 Zn34 Zn32 115.40(6) 73_445 75_546
Zn34 Zn34 Zn32 108.11(7) 33_545 75_546
Zn34 Zn34 Zn32 61.48(5) 53_455 75_546
Zn45 Zn34 Zn32 127.10(8) . 75_546
Zn35 Zn34 Zn32 72.83(8) 33_545 75_546
Zn35 Zn34 Zn32 168.42(11) 53_455 75_546
Zn25 Zn34 Zn32 56.27(9) 4_556 75_546
Zn25 Zn34 Zn32 127.19(8) 3_556 75_546
Zn34 Zn34 Zn32 63.86(4) 2 76_456
Cr42 Zn34 Zn32 115.40(6) 73_445 76_456
Zn34 Zn34 Zn32 61.48(5) 33_545 76_456
Zn34 Zn34 Zn32 108.11(7) 53_455 76_456
Zn45 Zn34 Zn32 127.10(8) . 76_456
Zn35 Zn34 Zn32 168.42(11) 33_545 76_456
Zn35 Zn34 Zn32 72.83(8) 53_455 76_456
Zn25 Zn34 Zn32 127.19(8) 4_556 76_456
Zn25 Zn34 Zn32 56.27(9) 3_556 76_456
Zn32 Zn34 Zn32 104.06(15) 75_546 76_456
Zn34 Zn34 Zn30 65.94(4) 2 73_445
Cr42 Zn34 Zn30 112.52(10) 73_445 73_445
Zn34 Zn34 Zn30 63.78(3) 33_545 73_445
Zn34 Zn34 Zn30 63.78(3) 53_455 73_445
Zn45 Zn34 Zn30 169.70(10) . 73_445
Zn35 Zn34 Zn30 116.49(7) 33_545 73_445
Zn35 Zn34 Zn30 116.49(7) 53_455 73_445
Zn25 Zn34 Zn30 106.67(7) 4_556 73_445
Zn25 Zn34 Zn30 106.67(7) 3_556 73_445
Zn32 Zn34 Zn30 55.13(8) 75_546 73_445
Zn32 Zn34 Zn30 55.13(8) 76_456 73_445
Au23 Zn35 Zn23 0.00(9) 58 58
Au23 Zn35 Zn24 19.8(5) 58 .
Zn23 Zn35 Zn24 19.8(5) 58 .
Au23 Zn35 Cr42 163.96(17) 58 73_445
Zn23 Zn35 Cr42 163.96(17) 58 73_445
Zn24 Zn35 Cr42 176.2(6) . 73_445
Au23 Zn35 Zn45 116.76(8) 58 33_545
Zn23 Zn35 Zn45 116.76(8) 58 33_545
Zn24 Zn35 Zn45 123.85(16) . 33_545
Cr42 Zn35 Zn45 57.22(7) 73_445 33_545
Au23 Zn35 Zn45 116.76(8) 58 53_455
Zn23 Zn35 Zn45 116.76(8) 58 53_455
Zn24 Zn35 Zn45 123.85(16) . 53_455
Cr42 Zn35 Zn45 57.22(7) 73_445 53_455
Zn45 Zn35 Zn45 106.55(13) 33_545 53_455
Au23 Zn35 Zn34 134.22(10) 58 33_545
Zn23 Zn35 Zn34 134.22(10) 58 33_545
Zn24 Zn35 Zn34 118.7(5) . 33_545
Cr42 Zn35 Zn34 58.23(10) 73_445 33_545
Zn45 Zn35 Zn34 59.71(8) 33_545 33_545
Zn45 Zn35 Zn34 106.61(11) 53_455 33_545
Au23 Zn35 Zn34 134.22(10) 58 53_455
Zn23 Zn35 Zn34 134.22(10) 58 53_455
Zn24 Zn35 Zn34 118.7(5) . 53_455
Cr42 Zn35 Zn34 58.23(10) 73_445 53_455
Zn45 Zn35 Zn34 106.61(11) 33_545 53_455
Zn45 Zn35 Zn34 59.71(8) 53_455 53_455
Zn34 Zn35 Zn34 59.07(11) 33_545 53_455
Au23 Zn35 Zn43 105.70(11) 58 9
Zn23 Zn35 Zn43 105.70(11) 58 9
Zn24 Zn35 Zn43 125.5(6) . 9
Cr42 Zn35 Zn43 58.26(12) 73_445 9
Zn45 Zn35 Zn43 59.95(7) 33_545 9
Zn45 Zn35 Zn43 59.95(7) 53_455 9
Zn34 Zn35 Zn43 108.18(9) 33_545 9
Zn34 Zn35 Zn43 108.18(9) 53_455 9
Au23 Zn35 Zn25 73.47(9) 58 35
Zn23 Zn35 Zn25 73.47(9) 58 35
Zn24 Zn35 Zn25 60.6(3) . 35
Cr42 Zn35 Zn25 117.09(12) 73_445 35
Zn45 Zn35 Zn25 80.16(10) 33_545 35
Zn45 Zn35 Zn25 161.02(13) 53_455 35
Zn34 Zn35 Zn25 60.82(9) 33_545 35
Zn34 Zn35 Zn25 101.49(11) 53_455 35
Zn43 Zn35 Zn25 135.33(8) 9 35
Au23 Zn35 Zn25 73.47(9) 58 56
Zn23 Zn35 Zn25 73.47(9) 58 56
Zn24 Zn35 Zn25 60.6(3) . 56
Cr42 Zn35 Zn25 117.09(12) 73_445 56
Zn45 Zn35 Zn25 161.02(13) 33_545 56
Zn45 Zn35 Zn25 80.16(10) 53_455 56
Zn34 Zn35 Zn25 101.49(11) 33_545 56
Zn34 Zn35 Zn25 60.82(9) 53_455 56
Zn43 Zn35 Zn25 135.33(8) 9 56
Zn25 Zn35 Zn25 88.30(15) 35 56
Au23 Zn35 Zn26 12.4(5) 58 35
Zn23 Zn35 Zn26 12.4(5) 58 35
Zn24 Zn35 Zn26 16.3(5) . 35
Cr42 Zn35 Zn26 166.5(5) 73_445 35
Zn45 Zn35 Zn26 129.0(6) 33_545 35
Zn45 Zn35 Zn26 110.2(6) 53_455 35
Zn34 Zn35 Zn26 134.8(4) 33_545 35
Zn34 Zn35 Zn26 122.1(5) 53_455 35
Zn43 Zn35 Zn26 112.4(3) 9 35
Zn25 Zn35 Zn26 76.4(5) 35 35
Zn25 Zn35 Zn26 61.3(5) 56 35
Zn21 Cr20 Zn21 109.471(8) . 28
Zn21 Cr20 Zn21 109.471(4) . 51
Zn21 Cr20 Zn21 109.5 28 51
Zn21 Cr20 Zn21 109.471(1) . 74
Zn21 Cr20 Zn21 109.471(2) 28 74
Zn21 Cr20 Zn21 109.5 51 74
Zn21 Cr20 Zn2B 7.9(7) . 9
Zn21 Cr20 Zn2B 101.6(7) 28 9
Zn21 Cr20 Zn2B 113.3(3) 51 9
Zn21 Cr20 Zn2B 113.3(3) 74 9
Zn21 Cr20 Zn2B 7.9(7) . 5
Zn21 Cr20 Zn2B 113.3(3) 28 5
Zn21 Cr20 Zn2B 113.3(3) 51 5
Zn21 Cr20 Zn2B 101.6(7) 74 5
Zn2B Cr20 Zn2B 13.7(12) 9 5
Zn21 Cr20 Zn2B 7.9(7) . .
Zn21 Cr20 Zn2B 113.3(3) 28 .
Zn21 Cr20 Zn2B 101.6(7) 51 .
Zn21 Cr20 Zn2B 113.3(3) 74 .
Zn2B Cr20 Zn2B 13.7(12) 9 .
Zn2B Cr20 Zn2B 13.7(12) 5 .
Zn21 Cr20 Zn2B 113.3(3) . 84
Zn21 Cr20 Zn2B 113.3(3) 28 84
Zn21 Cr20 Zn2B 101.6(7) 51 84
Zn21 Cr20 Zn2B 7.9(7) 74 84
Zn2B Cr20 Zn2B 117.9(8) 9 84
Zn2B Cr20 Zn2B 105.4(4) 5 84
Zn2B Cr20 Zn2B 116.1(5) . 84
Zn21 Cr20 Zn2B 113.3(3) . 58
Zn21 Cr20 Zn2B 113.3(3) 28 58
Zn21 Cr20 Zn2B 7.9(7) 51 58
Zn21 Cr20 Zn2B 101.6(7) 74 58
Zn2B Cr20 Zn2B 117.9(8) 9 58
Zn2B Cr20 Zn2B 116.1(5) 5 58
Zn2B Cr20 Zn2B 105.4(4) . 58
Zn2B Cr20 Zn2B 93.6(14) 84 58
Zn21 Cr20 Zn2B 113.3(3) . 56
Zn21 Cr20 Zn2B 101.6(7) 28 56
Zn21 Cr20 Zn2B 7.9(7) 51 56
Zn21 Cr20 Zn2B 113.3(3) 74 56
Zn2B Cr20 Zn2B 116.1(5) 9 56
Zn2B Cr20 Zn2B 117.9(8) 5 56
Zn2B Cr20 Zn2B 105.4(4) . 56
Zn2B Cr20 Zn2B 105.4(4) 84 56
Zn2B Cr20 Zn2B 13.7(12) 58 56
Zn21 Cr20 Zn2B 113.3(3) . 74
Zn21 Cr20 Zn2B 101.6(7) 28 74
Zn21 Cr20 Zn2B 113.3(3) 51 74
Zn21 Cr20 Zn2B 7.9(7) 74 74
Zn2B Cr20 Zn2B 116.1(5) 9 74
Zn2B Cr20 Zn2B 105.4(4) 5 74
Zn2B Cr20 Zn2B 117.9(8) . 74
Zn2B Cr20 Zn2B 13.7(12) 84 74
Zn2B Cr20 Zn2B 105.4(4) 58 74
Zn2B Cr20 Zn2B 116.1(5) 56 74
Zn21 Cr20 Zn2B 113.3(3) . 30
Zn21 Cr20 Zn2B 7.9(7) 28 30
Zn21 Cr20 Zn2B 101.6(7) 51 30
Zn21 Cr20 Zn2B 113.3(3) 74 30
Zn2B Cr20 Zn2B 105.4(4) 9 30
Zn2B Cr20 Zn2B 117.9(8) 5 30
Zn2B Cr20 Zn2B 116.1(5) . 30
Zn2B Cr20 Zn2B 116.1(5) 84 30
Zn2B Cr20 Zn2B 105.4(4) 58 30
Zn2B Cr20 Zn2B 93.6(14) 56 30
Zn2B Cr20 Zn2B 105.4(4) 74 30
Zn2B Zn21 Zn2B 52(6) 9 5
Zn2B Zn21 Zn2B 52(6) 9 .
Zn2B Zn21 Zn2B 52(6) 5 .
Zn2B Zn21 Zn24 101(3) 9 58
Zn2B Zn21 Zn24 101(3) 5 58
Zn2B Zn21 Zn24 55(2) . 58
Zn2B Zn21 Zn24 55(2) 9 30
Zn2B Zn21 Zn24 101(3) 5 30
Zn2B Zn21 Zn24 101(3) . 30
Zn24 Zn21 Zn24 119.4(5) 58 30
Zn2B Zn21 Zn24 101(3) 9 74
Zn2B Zn21 Zn24 55(2) 5 74
Zn2B Zn21 Zn24 101(3) . 74
Zn24 Zn21 Zn24 119.4(4) 58 74
Zn24 Zn21 Zn24 119.4(4) 30 74
Zn2B Zn21 Cr20 150(3) 9 .
Zn2B Zn21 Cr20 150(3) 5 .
Zn2B Zn21 Cr20 150(3) . .
Zn24 Zn21 Cr20 94.3(17) 58 .
Zn24 Zn21 Cr20 94.3(17) 30 .
Zn24 Zn21 Cr20 94.3(17) 74 .
Zn2B Zn21 Zn26 108.3(16) 9 35
Zn2B Zn21 Zn26 72(2) 5 35
Zn2B Zn21 Zn26 121(3) . 35
Zn24 Zn21 Zn26 133.5(9) 58 35
Zn24 Zn21 Zn26 107.0(9) 30 35
Zn24 Zn21 Zn26 20.9(8) 74 35
Cr20 Zn21 Zn26 78.4(13) . 35
Zn2B Zn21 Zn26 121(3) 9 58
Zn2B Zn21 Zn26 72(2) 5 58
Zn2B Zn21 Zn26 108.3(16) . 58
Zn24 Zn21 Zn26 107.0(9) 58 58
Zn24 Zn21 Zn26 133.5(9) 30 58
Zn24 Zn21 Zn26 20.9(8) 74 58
Cr20 Zn21 Zn26 78.4(13) . 58
Zn26 Zn21 Zn26 26.5(16) 35 58
Zn2B Zn21 Zn26 121(3) 9 79
Zn2B Zn21 Zn26 108.3(16) 5 79
Zn2B Zn21 Zn26 72(2) . 79
Zn24 Zn21 Zn26 20.9(8) 58 79
Zn24 Zn21 Zn26 133.5(9) 30 79
Zn24 Zn21 Zn26 107.0(9) 74 79
Cr20 Zn21 Zn26 78.4(13) . 79
Zn26 Zn21 Zn26 116.1(9) 35 79
Zn26 Zn21 Zn26 90.5(17) 58 79
Zn2B Zn21 Zn26 108.3(16) 9 30
Zn2B Zn21 Zn26 121(3) 5 30
Zn2B Zn21 Zn26 72(2) . 30
Zn24 Zn21 Zn26 20.9(8) 58 30
Zn24 Zn21 Zn26 107.0(9) 30 30
Zn24 Zn21 Zn26 133.5(9) 74 30
Cr20 Zn21 Zn26 78.4(13) . 30
Zn26 Zn21 Zn26 140(2) 35 30
Zn26 Zn21 Zn26 116.1(9) 58 30
Zn26 Zn21 Zn26 26.5(16) 79 30
Zn2B Zn21 Zn26 72(2) 9 51
Zn2B Zn21 Zn26 121(3) 5 51
Zn2B Zn21 Zn26 108.3(16) . 51
Zn24 Zn21 Zn26 107.0(9) 58 51
Zn24 Zn21 Zn26 20.9(8) 30 51
Zn24 Zn21 Zn26 133.5(9) 74 51
Cr20 Zn21 Zn26 78.4(13) . 51
Zn26 Zn21 Zn26 116.1(9) 35 51
Zn26 Zn21 Zn26 140(2) 58 51
Zn26 Zn21 Zn26 116.1(9) 79 51
Zn26 Zn21 Zn26 90.5(17) 30 51
Zn2B Zn2B Zn2B 60.000(14) 9 5
Zn2B Zn2B Zn21 64(3) 9 .
Zn2B Zn2B Zn21 64(3) 5 .
Zn2B Zn2B Zn24 145.0(7) 9 58
Zn2B Zn2B Zn24 145.0(7) 5 58
Zn21 Zn2B Zn24 101(3) . 58
Zn2B Zn2B Zn24 24.9(7) 9 30
Zn2B Zn2B Zn24 81.2(7) 5 30
Zn21 Zn2B Zn24 59(2) . 30
Zn24 Zn2B Zn24 120.2(10) 58 30
Zn2B Zn2B Zn24 81.2(8) 9 74
Zn2B Zn2B Zn24 24.9(7) 5 74
Zn21 Zn2B Zn24 59(2) . 74
Zn24 Zn2B Zn24 120.2(10) 58 74
Zn24 Zn2B Zn24 98.0(17) 30 74
Zn2B Zn2B Zn26 147.3(10) 9 79
Zn2B Zn2B Zn26 126.9(11) 5 79
Zn21 Zn2B Zn26 89(3) . 79
Zn24 Zn2B Zn26 18.4(9) 58 79
Zn24 Zn2B Zn26 124.9(10) 30 79
Zn24 Zn2B Zn26 102.1(11) 74 79
Zn2B Zn2B Zn26 126.9(11) 9 30
Zn2B Zn2B Zn26 147.3(10) 5 30
Zn21 Zn2B Zn26 89(3) . 30
Zn24 Zn2B Zn26 18.4(9) 58 30
Zn24 Zn2B Zn26 102.1(11) 30 30
Zn24 Zn2B Zn26 124.9(11) 74 30
Zn26 Zn2B Zn26 27.9(17) 79 30
Zn2B Zn2B Au23 145.1(4) 9 30
Zn2B Zn2B Au23 145.1(4) 5 30
Zn21 Zn2B Au23 102(3) . 30
Zn24 Zn2B Au23 0.2(10) 58 30
Zn24 Zn2B Au23 120.3(6) 30 30
Zn24 Zn2B Au23 120.3(6) 74 30
Zn26 Zn2B Au23 18.5(9) 79 30
Zn26 Zn2B Au23 18.5(9) 30 30
Zn2B Zn2B Zn23 145.1(4) 9 30
Zn2B Zn2B Zn23 145.1(4) 5 30
Zn21 Zn2B Zn23 102(3) . 30
Zn24 Zn2B Zn23 0.2(10) 58 30
Zn24 Zn2B Zn23 120.3(6) 30 30
Zn24 Zn2B Zn23 120.3(6) 74 30
Zn26 Zn2B Zn23 18.5(9) 79 30
Zn26 Zn2B Zn23 18.5(9) 30 30
Au23 Zn2B Zn23 0.0 30 30
Zn2B Zn2B Zn25 132.4(6) 9 30
Zn2B Zn2B Zn25 82.9(7) 5 30
Zn21 Zn2B Zn25 127.0(6) . 30
Zn24 Zn2B Zn25 82.2(13) 58 30
Zn24 Zn2B Zn25 156.6(11) 30 30
Zn24 Zn2B Zn25 73.4(4) 74 30
Zn26 Zn2B Zn25 78.4(11) 79 30
Zn26 Zn2B Zn25 100.6(15) 30 30
Au23 Zn2B Zn25 82.1(10) 30 30
Zn23 Zn2B Zn25 82.1(10) 30 30
Zn2B Zn2B Zn25 82.9(7) 9 74
Zn2B Zn2B Zn25 132.4(6) 5 74
Zn21 Zn2B Zn25 127.0(6) . 74
Zn24 Zn2B Zn25 82.2(13) 58 74
Zn24 Zn2B Zn25 73.4(4) 30 74
Zn24 Zn2B Zn25 156.6(11) 74 74
Zn26 Zn2B Zn25 100.6(15) 79 74
Zn26 Zn2B Zn25 78.4(11) 30 74
Au23 Zn2B Zn25 82.1(10) 30 74
Zn23 Zn2B Zn25 82.1(10) 30 74
Zn25 Zn2B Zn25 105.9(13) 30 74
Zn26 Zn22 Zn26 106.7(9) 84 56
Zn26 Zn22 Zn26 106.7(9) 84 28
Zn26 Zn22 Zn26 106.7(9) 56 28
Zn26 Zn22 Zn24 90.5(7) 84 84
Zn26 Zn22 Zn24 16.7(6) 56 84
Zn26 Zn22 Zn24 116.3(7) 28 84
Zn26 Zn22 Zn24 116.3(7) 84 35
Zn26 Zn22 Zn24 16.7(6) 56 35
Zn26 Zn22 Zn24 90.5(7) 28 35
Zn24 Zn22 Zn24 31.4(11) 84 35
Zn26 Zn22 Zn24 116.3(7) 84 56
Zn26 Zn22 Zn24 90.5(7) 56 56
Zn26 Zn22 Zn24 16.7(6) 28 56
Zn24 Zn22 Zn24 101.3(5) 84 56
Zn24 Zn22 Zn24 74.0(11) 35 56
Zn26 Zn22 Zn24 90.5(7) 84 79
Zn26 Zn22 Zn24 116.3(7) 56 79
Zn26 Zn22 Zn24 16.7(6) 28 79
Zn24 Zn22 Zn24 121.5(8) 84 79
Zn24 Zn22 Zn24 101.3(5) 35 79
Zn24 Zn22 Zn24 31.4(11) 56 79
Zn26 Zn22 Zn24 16.7(6) 84 28
Zn26 Zn22 Zn24 116.3(7) 56 28
Zn26 Zn22 Zn24 90.5(7) 28 28
Zn24 Zn22 Zn24 101.3(5) 84 28
Zn24 Zn22 Zn24 121.5(8) 35 28
Zn24 Zn22 Zn24 101.3(5) 56 28
Zn24 Zn22 Zn24 74.0(11) 79 28
Zn26 Zn22 Zn24 16.7(6) 84 51
Zn26 Zn22 Zn24 90.5(7) 56 51
Zn26 Zn22 Zn24 116.3(7) 28 51
Zn24 Zn22 Zn24 74.0(11) 84 51
Zn24 Zn22 Zn24 101.3(5) 35 51
Zn24 Zn22 Zn24 121.5(8) 56 51
Zn24 Zn22 Zn24 101.3(5) 79 51
Zn24 Zn22 Zn24 31.4(11) 28 51
Zn26 Zn22 Cr20 67.9(8) 84 .
Zn26 Zn22 Cr20 67.9(8) 56 .
Zn26 Zn22 Cr20 67.9(8) 28 .
Zn24 Zn22 Cr20 63.3(4) 84 .
Zn24 Zn22 Cr20 63.3(4) 35 .
Zn24 Zn22 Cr20 63.3(4) 56 .
Zn24 Zn22 Cr20 63.3(4) 79 .
Zn24 Zn22 Cr20 63.3(4) 28 .
Zn24 Zn22 Cr20 63.3(4) 51 .
Zn26 Zn22 Zn15 63.5(8) 84 .
Zn26 Zn22 Zn15 126.6(5) 56 .
Zn26 Zn22 Zn15 126.6(5) 28 .
Zn24 Zn22 Zn15 116.1(5) 84 .
Zn24 Zn22 Zn15 142.4(5) 35 .
Zn24 Zn22 Zn15 142.4(5) 56 .
Zn24 Zn22 Zn15 116.1(5) 79 .
Zn24 Zn22 Zn15 70.1(4) 28 .
Zn24 Zn22 Zn15 70.1(4) 51 .
Cr20 Zn22 Zn15 131.42(10) . .
Zn26 Zn22 Zn15 126.6(5) 84 5
Zn26 Zn22 Zn15 126.6(5) 56 5
Zn26 Zn22 Zn15 63.5(8) 28 5
Zn24 Zn22 Zn15 142.4(5) 84 5
Zn24 Zn22 Zn15 116.1(5) 35 5
Zn24 Zn22 Zn15 70.1(4) 56 5
Zn24 Zn22 Zn15 70.1(4) 79 5
Zn24 Zn22 Zn15 116.1(5) 28 5
Zn24 Zn22 Zn15 142.4(5) 51 5
Cr20 Zn22 Zn15 131.42(10) . 5
Zn15 Zn22 Zn15 81.00(15) . 5
Zn26 Zn23 Zn26 87(4) . 28
Zn26 Zn23 Zn24 64.4(12) . 56
Zn26 Zn23 Zn24 64.4(12) 28 56
Zn26 Zn23 Zn24 64.4(12) . 79
Zn26 Zn23 Zn24 64.4(12) 28 79
Zn24 Zn23 Zn24 107(3) 56 79
Zn26 Zn23 Zn2B 64.6(11) . 84
Zn26 Zn23 Zn2B 64.6(11) 28 84
Zn24 Zn23 Zn2B 0.3(18) 56 84
Zn24 Zn23 Zn2B 107.5(16) 79 84
Zn26 Zn23 Zn2B 64.6(11) . 58
Zn26 Zn23 Zn2B 64.6(11) 28 58
Zn24 Zn23 Zn2B 107.5(16) 56 58
Zn24 Zn23 Zn2B 0.3(18) 79 58
Zn2B Zn23 Zn2B 107.8(16) 84 58
Zn26 Zn23 Zn35 123.7(13) . 79
Zn26 Zn23 Zn35 123.7(14) 28 79
Zn24 Zn23 Zn35 166.7(14) 56 79
Zn24 Zn23 Zn35 86.1(14) 79 79
Zn2B Zn23 Zn35 166.4(8) 84 79
Zn2B Zn23 Zn35 85.8(8) 58 79
Zn26 Zn23 Zn35 123.7(14) . 56
Zn26 Zn23 Zn35 123.7(14) 28 56
Zn24 Zn23 Zn35 86.1(14) 56 56
Zn24 Zn23 Zn35 166.7(14) 79 56
Zn2B Zn23 Zn35 85.8(8) 84 56
Zn2B Zn23 Zn35 166.4(8) 58 56
Zn35 Zn23 Zn35 80.61(16) 79 56
Zn26 Zn23 Zn21 55.1(15) . 74
Zn26 Zn23 Zn21 55.1(15) 28 74
Zn24 Zn23 Zn21 15.3(17) 56 74
Zn24 Zn23 Zn21 91.8(18) 79 74
Zn2B Zn23 Zn21 15.7(6) 84 74
Zn2B Zn23 Zn21 92.2(18) 58 74
Zn35 Zn23 Zn21 178.0(11) 79 74
Zn35 Zn23 Zn21 101.4(11) 56 74
Zn26 Zn23 Zn21 55.1(15) . 51
Zn26 Zn23 Zn21 55.1(15) 28 51
Zn24 Zn23 Zn21 91.8(18) 56 51
Zn24 Zn23 Zn21 15.3(17) 79 51
Zn2B Zn23 Zn21 92.2(18) 84 51
Zn2B Zn23 Zn21 15.7(6) 58 51
Zn35 Zn23 Zn21 101.4(11) 79 51
Zn35 Zn23 Zn21 178.0(11) 56 51
Zn21 Zn23 Zn21 77(2) 74 51
Zn26 Zn23 Zn15 157(2) . 5
Zn26 Zn23 Zn15 70(2) 28 5
Zn24 Zn23 Zn15 103.6(4) 56 5
Zn24 Zn23 Zn15 103.6(4) 79 5
Zn2B Zn23 Zn15 103.5(3) 84 5
Zn2B Zn23 Zn15 103.5(3) 58 5
Zn35 Zn23 Zn15 72.47(7) 79 5
Zn35 Zn23 Zn15 72.47(7) 56 5
Zn21 Zn23 Zn15 108.1(3) 74 5
Zn21 Zn23 Zn15 108.1(3) 51 5
Zn26 Zn23 Zn15 70(2) . 30
Zn26 Zn23 Zn15 157(2) 28 30
Zn24 Zn23 Zn15 103.6(4) 56 30
Zn24 Zn23 Zn15 103.6(4) 79 30
Zn2B Zn23 Zn15 103.5(3) 84 30
Zn2B Zn23 Zn15 103.5(3) 58 30
Zn35 Zn23 Zn15 72.47(7) 79 30
Zn35 Zn23 Zn15 72.47(7) 56 30
Zn21 Zn23 Zn15 108.1(3) 74 30
Zn21 Zn23 Zn15 108.1(3) 51 30
Zn15 Zn23 Zn15 133.47(17) 5 30
Au23 Zn24 Zn23 0.0(3) 58 58
Au23 Zn24 Zn26 52(2) 58 35
Zn23 Zn24 Zn26 52(2) 58 35
Au23 Zn24 Zn26 52(2) 58 58
Zn23 Zn24 Zn26 52(2) 58 58
Zn26 Zn24 Zn26 73(4) 35 58
Au23 Zn24 Zn24 36.4(14) 58 74
Zn23 Zn24 Zn24 36.4(14) 58 74
Zn26 Zn24 Zn24 37(2) 35 74
Zn26 Zn24 Zn24 37(2) 58 74
Au23 Zn24 Zn2B 179(3) 58 79
Zn23 Zn24 Zn2B 179(3) 58 79
Zn26 Zn24 Zn2B 129(2) 35 79
Zn26 Zn24 Zn2B 129(2) 58 79
Zn24 Zn24 Zn2B 144.1(15) 74 79
Au23 Zn24 Zn21 157(3) 58 74
Zn23 Zn24 Zn21 157(3) 58 74
Zn26 Zn24 Zn21 112(3) 35 74
Zn26 Zn24 Zn21 112(3) 58 74
Zn24 Zn24 Zn21 120.9(17) 74 74
Zn2B Zn24 Zn21 23.2(9) 79 74
Au23 Zn24 Zn2B 170.2(11) 58 84
Zn23 Zn24 Zn2B 170.2(11) 58 84
Zn26 Zn24 Zn2B 131(3) 35 84
Zn26 Zn24 Zn2B 119(2) 58 84
Zn24 Zn24 Zn2B 138.4(8) 74 84
Zn2B Zn24 Zn2B 10.1(10) 79 84
Zn21 Zn24 Zn2B 20.2(9) 74 84
Au23 Zn24 Zn2B 170.2(11) 58 74
Zn23 Zn24 Zn2B 170.2(11) 58 74
Zn26 Zn24 Zn2B 119(2) 35 74
Zn26 Zn24 Zn2B 131(3) 58 74
Zn24 Zn24 Zn2B 138.4(8) 74 74
Zn2B Zn24 Zn2B 10.1(10) 79 74
Zn21 Zn24 Zn2B 20.2(9) 74 74
Zn2B Zn24 Zn2B 17.6(15) 84 74
Au23 Zn24 Zn35 74.0(13) 58 .
Zn23 Zn24 Zn35 74.0(13) 58 .
Zn26 Zn24 Zn35 109(2) 35 .
Zn26 Zn24 Zn35 109(2) 58 .
Zn24 Zn24 Zn35 110.5(6) 74 .
Zn2B Zn24 Zn35 105.4(17) 79 .
Zn21 Zn24 Zn35 128.6(19) 74 .
Zn2B Zn24 Zn35 110.1(12) 84 .
Zn2B Zn24 Zn35 110.1(12) 74 .
Au23 Zn24 Zn22 92.3(9) 58 28
Zn23 Zn24 Zn22 92.3(9) 58 28
Zn26 Zn24 Zn22 106(3) 35 28
Zn26 Zn24 Zn22 41(2) 58 28
Zn24 Zn24 Zn22 74.3(5) 74 28
Zn2B Zn24 Zn22 87.9(9) 79 28
Zn21 Zn24 Zn22 76.4(9) 74 28
Zn2B Zn24 Zn22 77.9(7) 84 28
Zn2B Zn24 Zn22 93.0(11) 74 28
Zn35 Zn24 Zn22 120.2(4) . 28
Au23 Zn24 Zn22 92.3(9) 58 51
Zn23 Zn24 Zn22 92.3(9) 58 51
Zn26 Zn24 Zn22 41(2) 35 51
Zn26 Zn24 Zn22 106(3) 58 51
Zn24 Zn24 Zn22 74.3(5) 74 51
Zn2B Zn24 Zn22 87.9(9) 79 51
Zn21 Zn24 Zn22 76.4(9) 74 51
Zn2B Zn24 Zn22 93.0(11) 84 51
Zn2B Zn24 Zn22 77.9(7) 74 51
Zn35 Zn24 Zn22 120.2(4) . 51
Zn22 Zn24 Zn22 118.3(8) 28 51
Zn23 Zn26 Zn24 64(2) . 56
Zn23 Zn26 Zn24 64(2) . 79
Zn24 Zn26 Zn24 106(4) 56 79
Zn23 Zn26 Zn26 47(2) . 28
Zn24 Zn26 Zn26 53(2) 56 28
Zn24 Zn26 Zn26 53(2) 79 28
Zn23 Zn26 Zn22 166(3) . 28
Zn24 Zn26 Zn22 122(2) 56 28
Zn24 Zn26 Zn22 122(2) 79 28
Zn26 Zn26 Zn22 147.4(8) 28 28
Zn23 Zn26 Zn2B 96.9(15) . 84
Zn24 Zn26 Zn2B 33.1(18) 56 84
Zn24 Zn26 Zn2B 126(3) 79 84
Zn26 Zn26 Zn2B 76.1(8) 28 84
Zn22 Zn26 Zn2B 89.5(11) 28 84
Zn23 Zn26 Zn2B 96.9(15) . 58
Zn24 Zn26 Zn2B 126(3) 56 58
Zn24 Zn26 Zn2B 33.1(18) 79 58
Zn26 Zn26 Zn2B 76.1(8) 28 58
Zn22 Zn26 Zn2B 89.5(11) 28 58
Zn2B Zn26 Zn2B 125(2) 84 58
Zn23 Zn26 Zn21 108.9(19) . 74
Zn24 Zn26 Zn21 47(2) 56 74
Zn24 Zn26 Zn21 118(3) 79 74
Zn26 Zn26 Zn21 76.7(8) 28 74
Zn22 Zn26 Zn21 80.6(10) 28 74
Zn2B Zn26 Zn21 18.5(7) 84 74
Zn2B Zn26 Zn21 109(2) 58 74
Zn23 Zn26 Zn21 108.9(19) . 51
Zn24 Zn26 Zn21 118(3) 56 51
Zn24 Zn26 Zn21 47(2) 79 51
Zn26 Zn26 Zn21 76.7(8) 28 51
Zn22 Zn26 Zn21 80.6(10) 28 51
Zn2B Zn26 Zn21 109(2) 84 51
Zn2B Zn26 Zn21 18.5(7) 58 51
Zn21 Zn26 Zn21 91(3) 74 51
Zn23 Zn26 Zn15 94(2) . 30
Zn24 Zn26 Zn15 116(2) 56 30
Zn24 Zn26 Zn15 116(2) 79 30
Zn26 Zn26 Zn15 140.6(7) 28 30
Zn22 Zn26 Zn15 72.1(9) 28 30
Zn2B Zn26 Zn15 115.8(9) 84 30
Zn2B Zn26 Zn15 115.8(9) 58 30
Zn21 Zn26 Zn15 126.7(11) 74 30
Zn21 Zn26 Zn15 126.7(11) 51 30
Zn23 Zn26 Zn2B 108.0(14) . 51
Zn24 Zn26 Zn2B 132(3) 56 51
Zn24 Zn26 Zn2B 44.2(18) 79 51
Zn26 Zn26 Zn2B 85.4(10) 28 51
Zn22 Zn26 Zn2B 78.4(9) 28 51
Zn2B Zn26 Zn2B 123.5(19) 84 51
Zn2B Zn26 Zn2B 11.2(11) 58 51
Zn21 Zn26 Zn2B 106(2) 74 51
Zn21 Zn26 Zn2B 15.3(6) 51 51
Zn15 Zn26 Zn2B 112.2(10) 30 51
Zn2B Zn25 Zn2B 14.2(15) 84 74
Zn2B Zn25 Zn13 163.9(4) 84 9
Zn2B Zn25 Zn13 163.9(4) 74 9
Zn2B Zn25 Zn32 63.0(4) 84 74
Zn2B Zn25 Zn32 63.0(4) 74 74
Zn13 Zn25 Zn32 131.65(18) 9 74
Zn2B Zn25 Zn24 45.3(9) 84 35
Zn2B Zn25 Zn24 32.7(7) 74 35
Zn13 Zn25 Zn24 133.1(4) 9 35
Zn32 Zn25 Zn24 84.1(4) 74 35
Zn2B Zn25 Zn24 32.7(8) 84 56
Zn2B Zn25 Zn24 45.3(9) 74 56
Zn13 Zn25 Zn24 133.1(4) 9 56
Zn32 Zn25 Zn24 84.1(4) 74 56
Zn24 Zn25 Zn24 68.1(9) 35 56
Zn2B Zn25 Zn15 98.1(5) 84 5
Zn2B Zn25 Zn15 107.4(7) 74 5
Zn13 Zn25 Zn15 66.54(11) 9 5
Zn32 Zn25 Zn15 139.15(10) 74 5
Zn24 Zn25 Zn15 108.7(4) 35 5
Zn24 Zn25 Zn15 66.7(4) 56 5
Zn2B Zn25 Zn15 107.4(7) 84 9
Zn2B Zn25 Zn15 98.1(5) 74 9
Zn13 Zn25 Zn15 66.54(11) 9 9
Zn32 Zn25 Zn15 139.15(10) 74 9
Zn24 Zn25 Zn15 66.7(4) 35 9
Zn24 Zn25 Zn15 108.7(4) 56 9
Zn15 Zn25 Zn15 79.43(16) 5 9
Zn2B Zn25 Zn34 114.2(6) 84 3_556
Zn2B Zn25 Zn34 121.3(4) 74 3_556
Zn13 Zn25 Zn34 74.80(13) 9 3_556
Zn32 Zn25 Zn34 62.21(9) 74 3_556
Zn24 Zn25 Zn34 146.0(4) 35 3_556
Zn24 Zn25 Zn34 109.4(4) 56 3_556
Zn15 Zn25 Zn34 100.17(9) 5 3_556
Zn15 Zn25 Zn34 138.00(15) 9 3_556
Zn2B Zn25 Zn34 121.3(4) 84 4_556
Zn2B Zn25 Zn34 114.2(6) 74 4_556
Zn13 Zn25 Zn34 74.80(13) 9 4_556
Zn32 Zn25 Zn34 62.21(9) 74 4_556
Zn24 Zn25 Zn34 109.4(4) 35 4_556
Zn24 Zn25 Zn34 146.0(4) 56 4_556
Zn15 Zn25 Zn34 138.00(15) 5 4_556
Zn15 Zn25 Zn34 100.17(9) 9 4_556
Zn34 Zn25 Zn34 52.64(9) 3_556 4_556
Zn2B Zn25 Zn35 74.1(8) 84 56
Zn2B Zn25 Zn35 88.0(7) 74 56
Zn13 Zn25 Zn35 101.92(9) 9 56
Zn32 Zn25 Zn35 74.33(7) 74 56
Zn24 Zn25 Zn35 118.8(5) 35 56
Zn24 Zn25 Zn35 53.4(4) 56 56
Zn15 Zn25 Zn35 65.45(8) 5 56
Zn15 Zn25 Zn35 144.49(12) 9 56
Zn34 Zn25 Zn35 58.34(7) 3_556 56
Zn34 Zn25 Zn35 109.17(11) 4_556 56
Zn2B Zn25 Zn35 88.0(7) 84 35
Zn2B Zn25 Zn35 74.1(8) 74 35
Zn13 Zn25 Zn35 101.92(9) 9 35
Zn32 Zn25 Zn35 74.33(7) 74 35
Zn24 Zn25 Zn35 53.4(4) 35 35
Zn24 Zn25 Zn35 118.8(5) 56 35
Zn15 Zn25 Zn35 144.49(12) 5 35
Zn15 Zn25 Zn35 65.45(8) 9 35
Zn34 Zn25 Zn35 109.17(11) 3_556 35
Zn34 Zn25 Zn35 58.34(7) 4_556 35
Zn35 Zn25 Zn35 148.36(14) 56 35

loop_
_geom_bond_atom_site_label_1
_geom_bond_atom_site_label_2
_geom_bond_distance
_geom_bond_site_symmetry_2
Zn10 Zn11 1.725(5) .
Zn10 Zn11 1.725(5) 4
Zn10 Zn11 1.725(5) 2
Zn10 Zn11 1.725(5) 3
Zn10 Au12 2.7566(10) 1_444
Zn10 Au12 2.7566(10) 4_466
Zn10 Au12 2.7566(10) 2_664
Zn10 Au12 2.7566(10) 3_646
Zn11 Zn13 2.701(5) 9
Zn11 Zn13 2.701(5) .
Zn11 Zn13 2.701(5) 5
Zn11 Zn15 2.712(5) .
Zn11 Zn15 2.712(5) 9
Zn11 Zn15 2.712(5) 5
Zn11 Au12 2.7211(17) 2_664
Zn11 Au12 2.7211(17) 3_646
Zn11 Au12 2.7211(17) 4_466
Zn11 Zn11 2.817(9) 4
Zn11 Zn11 2.817(9) 3
Au12 Zn45 2.597(2) 2_665
Au12 Zn45 2.597(2) 10_656
Au12 Zn45 2.597(2) 6_566
Au12 Zn15 2.712(2) 2_666
Au12 Zn15 2.712(2) 10_666
Au12 Zn15 2.712(2) 6_666
Au12 Zn11 2.7211(17) 2_666
Au12 Zn11 2.7211(17) 3_666
Au12 Zn11 2.7211(17) 4_666
Au12 Zn10 2.7566(10) 1_666
Au12 Zn13 2.826(3) 10_666
Au12 Zn13 2.826(3) 2_666
Zn13 Zn25 2.646(5) 5
Zn13 Zn25 2.646(5) 6
Zn13 Zn11 2.701(5) 4
Zn13 Au12 2.826(3) 2_664
Zn13 Au12 2.826(3) 3_646
Zn13 Zn45 2.915(3) 8_655
Zn13 Zn45 2.915(3) 7_655
Zn13 Zn15 2.9346(17) .
Zn13 Zn15 2.9346(17) 11
Zn13 Zn15 2.9346(17) 4
Zn13 Zn15 2.9346(17) 9
Zn15 Zn26 2.50(3) 84
Zn15 Au23 2.656(3) 9
Zn15 Zn23 2.656(3) 9
Zn15 Zn22 2.659(4) .
Zn15 Zn25 2.703(2) 9
Zn15 Zn25 2.703(2) 5
Zn15 Au12 2.712(2) 2_664
Zn15 Zn45 2.859(2) 8_655
Zn15 Zn45 2.859(2) 11_565
Zn15 Zn13 2.9346(17) 5
Cr42 Zn45 2.561(2) 57
Cr42 Zn45 2.561(2) 29
Cr42 Zn45 2.561(2) 73
Cr42 Zn34 2.620(4) 57
Cr42 Zn34 2.620(4) 29
Cr42 Zn34 2.620(4) 73
Cr42 Zn35 2.623(3) 57
Cr42 Zn35 2.623(3) 29
Cr42 Zn35 2.623(3) 73
Cr42 Zn43 2.628(4) 25
Cr42 Zn43 2.628(4) 53
Cr42 Zn43 2.628(4) 81
Zn43 Cr42 2.628(4) 4_566
Zn43 Cr42 2.628(4) 25_544
Zn43 Zn45 2.745(2) 81_545
Zn43 Zn45 2.745(2) 49_554
Zn43 Zn45 2.745(2) 59_565
Zn43 Zn45 2.745(2) 76_556
Zn43 Zn43 2.760(4) 10_656
Zn43 Zn43 2.760(4) 54_565
Zn43 Zn43 2.760(4) 57_554
Zn43 Zn43 2.760(4) 77_545
Zn43 Zn35 2.770(4) 5
Zn43 Zn35 2.770(4) 30
Zn45 Cr42 2.561(2) 73_445
Zn45 Au12 2.597(2) 2_665
Zn45 Zn35 2.7223(19) 33_545
Zn45 Zn35 2.7223(19) 53_455
Zn45 Zn34 2.728(3) .
Zn45 Zn43 2.745(2) 29_545
Zn45 Zn43 2.745(2) 49_455
Zn45 Zn15 2.859(2) 8_556
Zn45 Zn15 2.859(2) 11_556
Zn45 Zn13 2.915(3) 10_556
Zn45 Zn45 3.049(4) 11_566
Zn45 Zn45 3.049(4) 8_656
Zn30 Zn32 2.749(4) .
Zn30 Zn32 2.749(4) 4_566
Zn30 Zn32 2.749(4) 2_665
Zn30 Zn32 2.749(4) 3_656
Zn30 Zn34 3.077(2) 57
Zn30 Zn34 3.077(2) 73
Zn30 Zn34 3.077(2) 29
Zn30 Zn34 3.077(2) 60_565
Zn30 Zn34 3.077(2) 76_556
Zn30 Zn34 3.077(2) 75_556
Zn30 Zn34 3.077(2) 59_565
Zn30 Zn34 3.077(2) 31_655
Zn32 Zn25 2.676(3) 58
Zn32 Zn25 2.676(3) 30
Zn32 Zn25 2.676(3) 74
Zn32 Zn2B 2.70(2) .
Zn32 Zn2B 2.70(2) 9
Zn32 Zn2B 2.70(2) 5
Zn32 Zn34 2.847(2) 59_565
Zn32 Zn34 2.847(2) 60_565
Zn32 Zn34 2.847(2) 32_655
Zn32 Zn34 2.847(2) 31_655
Zn32 Zn34 2.847(2) 75_556
Zn34 Zn34 2.508(4) 2
Zn34 Cr42 2.620(4) 73_445
Zn34 Zn34 2.719(4) 33_545
Zn34 Zn34 2.719(4) 53_455
Zn34 Zn35 2.758(3) 33_545
Zn34 Zn35 2.758(3) 53_455
Zn34 Zn25 2.829(3) 4_556
Zn34 Zn25 2.829(3) 3_556
Zn34 Zn32 2.847(2) 75_546
Zn34 Zn32 2.847(2) 76_456
Zn34 Zn30 3.077(2) 73_445
Zn35 Au23 2.394(3) 58
Zn35 Zn23 2.394(3) 58
Zn35 Zn24 2.48(2) .
Zn35 Cr42 2.623(3) 73_445
Zn35 Zn45 2.7222(19) 33_545
Zn35 Zn45 2.7222(19) 53_455
Zn35 Zn34 2.758(3) 33_545
Zn35 Zn34 2.758(3) 53_455
Zn35 Zn43 2.770(4) 9
Zn35 Zn25 2.829(2) 35
Zn35 Zn25 2.829(2) 56
Zn35 Zn26 2.87(2) 35
Cr20 Zn21 1.93(5) .
Cr20 Zn21 1.93(5) 28
Cr20 Zn21 1.93(5) 51
Cr20 Zn21 1.93(5) 74
Cr20 Zn2B 2.56(3) 9
Cr20 Zn2B 2.56(3) 5
Cr20 Zn2B 2.56(3) .
Cr20 Zn2B 2.56(3) 84
Cr20 Zn2B 2.56(3) 58
Cr20 Zn2B 2.56(3) 56
Cr20 Zn2B 2.56(3) 74
Cr20 Zn2B 2.56(3) 30
Zn21 Zn2B 0.70(2) 9
Zn21 Zn2B 0.70(2) 5
Zn21 Zn2B 0.70(2) .
Zn21 Zn24 1.75(2) 58
Zn21 Zn24 1.75(2) 30
Zn21 Zn24 1.75(2) 74
Zn21 Zn26 2.21(2) 35
Zn21 Zn26 2.21(2) 58
Zn21 Zn26 2.21(2) 79
Zn21 Zn26 2.21(2) 30
Zn21 Zn26 2.21(2) 51
Zn2B Zn2B 0.61(6) 9
Zn2B Zn2B 0.61(6) 5
Zn2B Zn24 1.47(4) 58
Zn2B Zn24 2.00(3) 30
Zn2B Zn24 2.00(3) 74
Zn2B Zn26 2.11(3) 79
Zn2B Zn26 2.11(3) 30
Zn2B Au23 2.31(3) 30
Zn2B Zn23 2.31(3) 30
Zn2B Zn25 2.47(2) 30
Zn2B Zn25 2.47(2) 74
Zn22 Zn26 1.96(3) 84
Zn22 Zn26 1.96(3) 56
Zn22 Zn26 1.96(3) 28
Zn22 Zn24 2.510(10) 84
Zn22 Zn24 2.510(10) 35
Zn22 Zn24 2.510(10) 56
Zn22 Zn24 2.510(10) 79
Zn22 Zn24 2.510(10) 28
Zn22 Zn24 2.510(10) 51
Zn22 Zn15 2.659(4) 5
Zn23 Zn26 0.74(3) .
Zn23 Zn26 0.74(3) 28
Zn23 Zn24 0.84(2) 56
Zn23 Zn24 0.84(2) 79
Zn23 Zn2B 2.31(3) 84
Zn23 Zn2B 2.31(3) 58
Zn23 Zn35 2.394(3) 79
Zn23 Zn35 2.394(3) 56
Zn23 Zn21 2.550(3) 74
Zn23 Zn21 2.550(4) 51
Zn23 Zn15 2.656(3) 5
Zn23 Zn15 2.656(3) 30
Zn24 Au23 0.84(2) 58
Zn24 Zn23 0.84(2) 58
Zn24 Zn26 0.85(2) 35
Zn24 Zn26 0.85(2) 58
Zn24 Zn24 1.36(5) 74
Zn24 Zn2B 1.47(4) 79
Zn24 Zn21 1.75(2) 74
Zn24 Zn2B 2.00(3) 84
Zn24 Zn2B 2.00(3) 74
Zn24 Zn22 2.510(10) 28
Zn24 Zn22 2.510(10) 51
Zn26 Zn24 0.85(2) 56
Zn26 Zn24 0.85(2) 79
Zn26 Zn26 1.01(6) 28
Zn26 Zn22 1.96(3) 28
Zn26 Zn2B 2.11(3) 84
Zn26 Zn2B 2.11(3) 58
Zn26 Zn21 2.21(2) 74
Zn26 Zn21 2.21(2) 51
Zn26 Zn15 2.50(3) 30
Zn26 Zn2B 2.52(3) 51
Zn25 Zn2B 2.47(2) 84
Zn25 Zn2B 2.47(2) 74
Zn25 Zn13 2.646(5) 9
Zn25 Zn32 2.676(3) 74
Zn25 Zn24 2.697(16) 35
Zn25 Zn24 2.697(16) 56
Zn25 Zn15 2.703(2) 5
Zn25 Zn15 2.703(2) 9
Zn25 Zn34 2.829(3) 3_556
Zn25 Zn34 2.829(3) 4_556
Zn25 Zn35 2.829(2) 56
Zn25 Zn35 2.829(2) 35
